data_1507366
loop_
_publ_author_name
'Garozzo, Domenico'
'Gattuso, Giuseppe'
'Kohnke, Franz H.'
'Notti, Anna'
'Pappalardo, Sebastiano'
'Parisi, Melchiorre F.'
'Pisagatti, Ilenia'
'White, Andrew J. P.'
'Williams, David J.'

_publ_section_title
;
 Inclusion networks of a calix[5]arene-based exoditopic receptor and
 long-chain alkyldiammonium ions.
;
_journal_issue 22
_journal_name_full 'Organic letters'
_journal_page_first 4025
_journal_page_last 4028
_journal_paper_doi 10.1021/ol035310b
_journal_volume 5
_journal_year 2003
_chemical_formula_moiety 'C166 H242 O10 . 2(C2 H3 N)?'
_chemical_formula_sum 'C170 H248 N2 O10'
_chemical_formula_weight 2479.70
_chemical_melting_point 546.1(10)
_chemical_name_systematic
; 
 ? 
;
_space_group_IT_number 2
_symmetry_cell_setting triclinic
_symmetry_space_group_name_Hall '-P 1'
_symmetry_space_group_name_H-M 'P -1'
_atom_sites_solution_hydrogens geom
_atom_sites_solution_primary direct
_atom_sites_solution_secondary difmap
_audit_creation_method SHELXL
_cell_angle_alpha 84.963(7)
_cell_angle_beta 87.541(8)
_cell_angle_gamma 86.321(6)
_cell_formula_units_Z 2
_cell_length_a 14.4990(7)
_cell_length_b 22.921(2)
_cell_length_c 23.901(2)
_cell_measurement_reflns_used 22
_cell_measurement_temperature 183(2)
_cell_measurement_theta_max 22.60
_cell_measurement_theta_min 10.97
_cell_volume 7890.5(10)
_computing_cell_refinement 'Siemens XSCANS'
_computing_data_collection 'Siemens XSCANS'
_computing_data_reduction 'Siemens SHELXTL'
_computing_molecular_graphics 'Siemens SHELXTL'
_computing_publication_material 'Siemens SHELXTL'
_computing_structure_refinement 'SHELXL-93 (Sheldrick, 1993)'
_computing_structure_solution 'SHELXS-86 (Sheldrick, 1990)'
_diffrn_ambient_temperature 183(2)
_diffrn_measurement_device 'Siemens P4RA'
_diffrn_measurement_method '\w scans'
_diffrn_radiation_monochromator graphite
_diffrn_radiation_source 'rotating anode'
_diffrn_radiation_type CuK\a
_diffrn_radiation_wavelength 1.54178
_diffrn_reflns_av_R_equivalents 0.0598
_diffrn_reflns_av_sigmaI/netI 0.0668
_diffrn_reflns_limit_h_max 14
_diffrn_reflns_limit_h_min -13
_diffrn_reflns_limit_k_max 25
_diffrn_reflns_limit_k_min -14
_diffrn_reflns_limit_l_max 26
_diffrn_reflns_limit_l_min -26
_diffrn_reflns_number 24532
_diffrn_reflns_theta_max 59.99
_diffrn_reflns_theta_min 1.86
_diffrn_standards_interval_count 197
_diffrn_standards_number 3
_exptl_absorpt_coefficient_mu 0.477
_exptl_absorpt_correction_type none
_exptl_crystal_colour Colourless
_exptl_crystal_density_diffrn 1.044
_exptl_crystal_description 'platy prisms'
_exptl_crystal_F_000 2724
_exptl_crystal_size_max 0.57
_exptl_crystal_size_mid 0.37
_exptl_crystal_size_min 0.17
_refine_diff_density_max 0.392
_refine_diff_density_min -0.256
_refine_diff_density_rms 0.047
_refine_ls_extinction_coef 0.00039(8)
_refine_ls_extinction_expression Fc^*^=kFc[1+0.001xFc^2^\l^3^/sin(2\q)]^-1/4^
_refine_ls_extinction_method SHELXL
_refine_ls_goodness_of_fit_all 1.046
_refine_ls_goodness_of_fit_obs 1.157
_refine_ls_hydrogen_treatment 'riding model'
_refine_ls_matrix_type fullcycle
_refine_ls_number_parameters 1789
_refine_ls_number_reflns 19733
_refine_ls_number_restraints 6482
_refine_ls_restrained_S_all 1.443
_refine_ls_restrained_S_obs 1.639
_refine_ls_R_factor_all 0.1414
_refine_ls_R_factor_obs 0.0800
_refine_ls_shift/esd_max 0.004
_refine_ls_shift/esd_mean 0.000
_refine_ls_structure_factor_coef Fsqd
_refine_ls_weighting_details 'w=1/[\s^2^(Fo^2^)+(0.1210P)^2^+1.8375P] where P=(Fo^2^+2Fc^2^)/3'
_refine_ls_weighting_scheme calc
_refine_ls_wR_factor_all 0.2522
_refine_ls_wR_factor_obs 0.2007
_reflns_number_observed 13144
_reflns_number_total 22829
_reflns_observed_criterion >2sigma(I)
_cod_data_source_file ol035310bsi20030716_114250.cif
_cod_data_source_block Compound_3
_cod_depositor_comments
;
The following automatic conversions were performed:

'_cell_measurement_temperature' value '183(2) K' was changed to
'183(2)' - the value should be numeric and without a unit
designator.

'_chemical_melting_point' value '272-274 C' was changed
to '546.1(10)' - it was converted from degrees Celsius(C) to
Kelvins(K), the average value was taken and precision was
estimated.

'_symmetry_cell_setting' value 'Triclinic' changed to
'triclinic' according to
/home/saulius/struct/CIF-dictionaries/cif_core.dic dictionary named
'cif_core.dic' version 2.4.1 from 2010-06-29.

Automatic conversion script
Id: cif_fix_values 1715 2011-07-08 13:25:40Z adriana 

The following automatic conversions were performed:

'_refine_ls_weighting_scheme' value 'calc
w=1/[\s^2^(Fo^2^)+(0.1210P)^2^+1.8375P] where P=(Fo^2^+2Fc^2^)/3' was
changed to 'calc'. New tag '_refine_ls_weighting_details' was
created. The value of the new tag was set to
'w=1/[\s^2^(Fo^2^)+(0.1210P)^2^+1.8375P] where P=(Fo^2^+2Fc^2^)/3'.

Automatic conversion script
Id: cif_fix_values 3143 2015-03-26 13:38:13Z robertas 
;
_cod_original_sg_symbol_H-M P-1
_cod_database_code 1507366

loop_
_symmetry_equiv_pos_as_xyz
'x, y, z'
'-x, -y, -z'

loop_
_atom_site_aniso_label
_atom_site_aniso_U_11
_atom_site_aniso_U_22
_atom_site_aniso_U_33
_atom_site_aniso_U_23
_atom_site_aniso_U_13
_atom_site_aniso_U_12
C1 0.047(4) 0.046(3) 0.039(3) 0.004(2) 0.005(2) -0.010(2)
C2 0.038(3) 0.062(3) 0.047(3) 0.003(2) -0.006(2) -0.009(3)
C3 0.039(3) 0.063(3) 0.039(3) 0.003(2) -0.008(2) -0.008(2)
C4 0.041(3) 0.063(3) 0.039(3) 0.001(2) -0.006(2) -0.003(3)
C5 0.041(3) 0.051(3) 0.042(3) 0.003(2) -0.009(2) -0.008(2)
C6 0.050(4) 0.049(3) 0.037(3) 0.003(2) -0.005(2) -0.010(2)
O6 0.061(3) 0.053(2) 0.043(2) -0.002(2) -0.009(2) -0.013(2)
C7 0.040(3) 0.060(3) 0.048(3) 0.006(2) -0.011(2) -0.006(3)
C8 0.032(3) 0.052(3) 0.044(3) 0.006(2) -0.009(2) -0.002(2)
C9 0.037(3) 0.061(3) 0.046(3) 0.000(2) -0.008(2) -0.004(2)
C10 0.035(3) 0.066(3) 0.039(3) 0.002(2) -0.005(2) -0.004(2)
C11 0.038(3) 0.060(3) 0.046(3) 0.006(2) -0.002(2) -0.007(3)
C12 0.032(3) 0.058(3) 0.049(3) 0.001(2) -0.010(2) -0.002(2)
C13 0.035(3) 0.062(3) 0.039(3) -0.001(2) -0.009(2) -0.003(2)
O13 0.044(2) 0.068(2) 0.044(2) 0.000(2) -0.016(2) -0.006(2)
C14 0.035(3) 0.062(3) 0.056(3) 0.006(3) -0.010(2) -0.010(3)
C15 0.043(3) 0.055(3) 0.050(3) 0.004(2) -0.009(2) -0.014(3)
C16 0.048(4) 0.057(3) 0.047(3) 0.010(2) -0.013(2) -0.011(3)
C17 0.054(4) 0.056(3) 0.053(3) 0.012(3) -0.015(3) -0.013(3)
C18 0.054(4) 0.052(3) 0.063(4) 0.006(3) -0.011(3) -0.005(3)
C19 0.051(4) 0.051(3) 0.059(3) 0.005(3) -0.013(3) -0.014(3)
C20 0.041(3) 0.057(3) 0.052(3) 0.010(2) -0.013(2) -0.017(3)
O20 0.054(2) 0.064(2) 0.055(2) 0.003(2) -0.021(2) -0.011(2)
C21 0.056(4) 0.058(3) 0.069(4) -0.007(3) -0.017(3) -0.006(3)
C22 0.065(4) 0.055(3) 0.052(3) -0.004(3) -0.014(3) -0.004(3)
C23 0.063(5) 0.054(3) 0.064(4) 0.000(3) -0.012(3) -0.012(3)
C24 0.060(4) 0.049(3) 0.061(3) 0.000(3) -0.007(3) -0.006(3)
C25 0.057(4) 0.056(3) 0.060(3) -0.003(3) -0.007(3) -0.007(3)
C26 0.070(5) 0.052(3) 0.038(3) -0.003(2) -0.008(3) -0.012(3)
C27 0.076(5) 0.046(3) 0.043(3) -0.001(2) -0.018(3) -0.002(3)
O27 0.082(3) 0.058(2) 0.056(2) 0.005(2) -0.016(2) 0.005(2)
C28 0.081(5) 0.059(3) 0.040(3) 0.003(2) -0.005(3) -0.012(3)
C29 0.055(4) 0.054(3) 0.038(3) 0.004(2) -0.002(2) -0.015(3)
C30 0.054(4) 0.053(3) 0.043(3) 0.006(2) -0.001(2) -0.003(3)
C31 0.050(3) 0.061(3) 0.038(3) 0.005(2) -0.005(2) -0.005(3)
C32 0.048(3) 0.065(3) 0.039(3) 0.000(2) -0.003(2) -0.013(3)
C33 0.040(3) 0.051(3) 0.041(3) 0.004(2) 0.002(2) -0.006(2)
C34 0.044(3) 0.052(3) 0.034(2) 0.008(2) -0.003(2) -0.011(2)
O34 0.044(2) 0.064(2) 0.035(2) 0.011(2) -0.0039(15) -0.009(2)
C35 0.053(4) 0.051(3) 0.048(3) 0.004(2) 0.003(2) -0.013(3)
C36 0.042(3) 0.088(4) 0.045(3) -0.005(3) -0.008(2) -0.010(3)
C37 0.113(7) 0.123(7) 0.079(5) 0.011(5) -0.060(5) -0.009(6)
C38 0.087(6) 0.124(7) 0.080(5) -0.032(5) -0.001(4) -0.048(5)
C39 0.066(5) 0.163(8) 0.073(5) -0.059(5) -0.017(4) -0.006(5)
C40 0.044(3) 0.073(4) 0.040(3) 0.000(2) -0.010(2) -0.005(3)
C41 0.119(7) 0.092(5) 0.060(4) 0.004(4) -0.038(4) 0.012(5)
C42 0.133(8) 0.119(7) 0.061(4) 0.010(4) -0.042(5) -0.051(6)
C43 0.057(5) 0.229(12) 0.053(4) -0.030(5) -0.006(3) 0.021(6)
C44 0.065(4) 0.076(4) 0.061(4) 0.013(3) -0.025(3) -0.003(3)
C45 0.067(5) 0.109(6) 0.081(5) 0.016(4) -0.029(4) -0.002(4)
C46 0.097(6) 0.111(6) 0.064(4) 0.005(4) -0.043(4) 0.001(5)
C47 0.100(6) 0.085(5) 0.086(5) 0.036(4) -0.034(4) -0.008(4)
C48 0.069(5) 0.055(4) 0.088(5) 0.002(3) -0.012(4) -0.004(3)
C49 0.119(8) 0.085(6) 0.125(7) -0.001(5) -0.054(6) 0.015(5)
C50 0.101(7) 0.068(5) 0.212(12) 0.047(6) -0.019(7) 0.001(5)
C51 0.116(8) 0.092(6) 0.137(8) -0.029(6) -0.015(6) 0.030(6)
C52 0.057(4) 0.080(4) 0.045(3) 0.009(3) -0.012(3) -0.005(3)
C53 0.096(6) 0.158(8) 0.049(4) 0.000(4) -0.023(4) 0.016(6)
C54 0.169(10) 0.098(6) 0.088(6) 0.022(5) -0.063(6) 0.010(6)
C55 0.063(6) 0.238(13) 0.091(6) 0.048(7) -0.033(5) -0.031(7)
C56 0.075(4) 0.061(3) 0.044(3) 0.000(3) -0.014(3) -0.017(3)
C57 0.105(6) 0.077(4) 0.064(4) -0.012(3) -0.033(4) -0.016(4)
C58 0.148(8) 0.094(6) 0.057(4) -0.020(4) -0.041(5) 0.004(5)
C59 0.151(9) 0.086(5) 0.058(4) -0.014(4) -0.036(5) -0.012(6)
C60 0.201(12) 0.120(8) 0.078(6) 0.001(5) -0.057(7) 0.012(8)
C61 0.135(10) 0.160(11) 0.118(8) -0.024(7) -0.042(7) -0.017(8)
C62 0.050(4) 0.080(4) 0.059(3) 0.005(3) -0.025(3) -0.005(3)
C63 0.073(5) 0.083(4) 0.062(4) -0.002(3) -0.034(3) -0.010(4)
C64 0.052(4) 0.150(8) 0.072(4) -0.012(5) -0.028(4) -0.011(5)
C65 0.083(6) 0.120(7) 0.089(5) -0.018(5) -0.048(5) -0.007(5)
C66 0.067(9) 0.217(19) 0.124(11) -0.059(12) -0.052(8) 0.013(10)
C67 0.108(10) 0.148(12) 0.074(7) -0.005(7) -0.030(7) -0.009(9)
C68 0.075(5) 0.076(5) 0.105(6) -0.003(4) -0.041(4) -0.023(4)
C69 0.106(11) 0.061(7) 0.097(10) 0.000(7) -0.077(10) -0.012(7)
C70 0.098(11) 0.098(10) 0.122(11) -0.008(8) -0.050(9) -0.045(8)
C71 0.164(19) 0.127(14) 0.137(16) 0.004(12) -0.119(16) -0.039(14)
C72 0.190(23) 0.176(19) 0.139(17) -0.103(16) -0.082(16) 0.010(17)
C73 0.123(15) 0.133(15) 0.162(17) -0.001(13) -0.073(13) 0.001(12)
C74 0.117(7) 0.107(6) 0.060(4) 0.002(4) -0.026(4) 0.032(5)
C75 0.132(9) 0.126(8) 0.095(6) 0.021(6) -0.027(6) 0.035(7)
C76 0.100(11) 0.140(13) 0.087(9) 0.012(8) -0.024(8) -0.006(9)
C77 0.085(10) 0.121(12) 0.092(9) 0.041(8) -0.020(7) -0.018(8)
C78 0.158(18) 0.246(25) 0.109(13) 0.020(14) -0.068(13) -0.053(17)
C79 0.157(17) 0.145(15) 0.111(12) 0.032(11) -0.032(11) -0.042(13)
C80 0.049(4) 0.071(4) 0.040(3) 0.015(3) -0.001(2) -0.008(3)
C81 0.044(3) 0.057(3) 0.034(2) 0.004(2) 0.003(2) -0.008(2)
C82 0.103(6) 0.109(6) 0.067(4) 0.047(4) -0.033(4) -0.054(5)
C83 0.076(5) 0.105(5) 0.067(4) 0.038(4) -0.031(4) -0.048(4)
N84 0.092(6) 0.142(7) 0.095(5) -0.017(5) -0.016(4) 0.010(5)
C85 0.056(4) 0.082(5) 0.081(5) 0.006(4) -0.001(4) -0.001(3)
C86 0.059(4) 0.071(4) 0.070(4) 0.012(3) 0.002(3) -0.013(3)
C1' 0.072(5) 0.062(4) 0.042(3) -0.003(3) 0.001(3) -0.014(3)
C2' 0.064(4) 0.079(4) 0.054(3) -0.007(3) 0.005(3) -0.015(3)
C3' 0.075(5) 0.069(4) 0.059(4) -0.008(3) 0.014(3) -0.026(4)
C4' 0.087(6) 0.061(4) 0.052(3) 0.001(3) 0.006(3) -0.018(4)
C5' 0.069(4) 0.054(3) 0.050(3) -0.005(3) -0.002(3) -0.009(3)
C6' 0.064(4) 0.057(3) 0.046(3) -0.002(2) 0.004(3) -0.022(3)
O6' 0.070(3) 0.060(2) 0.050(2) -0.002(2) 0.000(2) -0.018(2)
C7' 0.087(5) 0.058(4) 0.066(4) -0.004(3) -0.006(3) -0.002(3)
C8' 0.067(4) 0.052(3) 0.058(3) 0.002(3) -0.003(3) -0.006(3)
C9' 0.054(4) 0.051(3) 0.064(4) 0.003(3) 0.003(3) -0.010(3)
C10' 0.057(4) 0.045(3) 0.060(3) 0.000(3) 0.005(3) -0.009(3)
C11' 0.058(4) 0.049(3) 0.058(3) -0.002(2) -0.002(3) -0.010(3)
C12' 0.057(4) 0.051(3) 0.065(4) 0.007(3) 0.002(3) -0.010(3)
C13' 0.067(4) 0.056(3) 0.055(3) 0.011(3) 0.009(3) -0.008(3)
O13' 0.090(4) 0.075(3) 0.063(3) 0.007(2) 0.020(2) -0.018(3)
C14' 0.062(4) 0.063(4) 0.090(5) -0.003(3) 0.013(4) -0.019(3)
C15' 0.050(4) 0.067(4) 0.085(5) 0.004(3) 0.002(3) -0.023(3)
C16' 0.048(4) 0.058(4) 0.097(5) 0.008(3) -0.012(3) -0.015(3)
C17' 0.053(4) 0.067(4) 0.088(5) 0.003(3) -0.023(3) -0.017(3)
C18' 0.048(4) 0.064(4) 0.092(5) -0.003(3) -0.015(3) -0.011(3)
C19' 0.043(4) 0.062(4) 0.086(5) 0.008(3) -0.004(3) -0.021(3)
C20' 0.050(4) 0.071(4) 0.073(4) 0.007(3) 0.007(3) -0.023(3)
O20' 0.075(3) 0.092(3) 0.076(3) 0.010(3) 0.015(2) -0.023(3)
C21' 0.057(4) 0.073(4) 0.087(5) 0.018(4) 0.001(3) -0.019(3)
C22' 0.062(4) 0.061(4) 0.064(4) 0.012(3) -0.003(3) -0.017(3)
C23' 0.063(5) 0.071(4) 0.067(4) 0.003(3) -0.008(3) -0.015(3)
C24' 0.077(5) 0.066(4) 0.061(4) 0.001(3) -0.008(3) -0.014(3)
C25' 0.061(4) 0.063(4) 0.064(4) 0.005(3) 0.000(3) -0.011(3)
C26' 0.060(4) 0.054(3) 0.054(3) 0.015(3) -0.005(3) -0.011(3)
C27' 0.074(5) 0.059(3) 0.049(3) 0.007(3) 0.006(3) -0.014(3)
O27' 0.083(3) 0.089(3) 0.059(3) 0.006(2) 0.010(2) -0.004(3)
C28' 0.065(4) 0.069(4) 0.053(3) 0.012(3) -0.007(3) -0.007(3)
C29' 0.061(4) 0.066(4) 0.049(3) 0.009(3) -0.009(3) -0.008(3)
C30' 0.064(4) 0.064(4) 0.049(3) 0.002(3) 0.002(3) -0.003(3)
C31' 0.061(4) 0.070(4) 0.055(3) -0.001(3) 0.007(3) -0.004(3)
C32' 0.062(4) 0.066(4) 0.053(3) 0.003(3) 0.006(3) -0.013(3)
C33' 0.057(4) 0.065(4) 0.047(3) 0.001(3) -0.008(3) -0.003(3)
C34' 0.050(4) 0.070(4) 0.039(3) 0.008(3) -0.003(2) -0.005(3)
O34' 0.061(3) 0.084(3) 0.038(2) 0.013(2) -0.003(2) -0.009(2)
C35' 0.069(4) 0.074(4) 0.048(3) 0.002(3) -0.006(3) -0.005(3)
C36' 0.086(6) 0.090(5) 0.078(5) -0.009(4) 0.024(4) -0.039(4)
C37' 0.115(9) 0.125(9) 0.244(15) -0.022(9) 0.086(10) -0.048(7)
C38' 0.144(10) 0.143(9) 0.116(7) -0.022(6) 0.006(7) -0.091(8)
C39' 0.161(11) 0.159(10) 0.114(8) 0.050(7) -0.002(7) -0.094(9)
C40' 0.062(4) 0.054(3) 0.067(4) -0.004(3) 0.010(3) -0.011(3)
C41' 0.066(5) 0.102(6) 0.096(5) 0.004(4) 0.015(4) 0.014(4)
C42' 0.127(8) 0.104(6) 0.067(4) -0.018(4) 0.022(5) -0.047(5)
C43' 0.077(5) 0.066(4) 0.078(4) 0.009(3) 0.020(4) -0.010(3)
C44' 0.086(6) 0.069(4) 0.101(5) 0.000(4) -0.040(4) -0.009(4)
C45' 0.177(11) 0.094(6) 0.105(7) -0.019(5) -0.042(7) 0.010(7)
C46' 0.161(10) 0.100(6) 0.090(6) 0.001(5) -0.029(6) -0.023(6)
C47' 0.087(7) 0.176(11) 0.162(10) -0.023(8) -0.064(7) -0.010(7)
C48' 0.091(6) 0.096(6) 0.073(4) -0.020(4) -0.002(4) -0.008(5)
C49' 0.124(12) 0.122(11) 0.044(6) 0.005(6) 0.005(6) -0.002(9)
C50' 0.117(14) 0.239(24) 0.094(11) -0.084(15) -0.011(10) -0.043(15)
C51' 0.162(16) 0.095(10) 0.076(9) -0.024(7) 0.035(10) 0.012(12)
C52' 0.093(6) 0.071(4) 0.061(4) 0.005(3) 0.027(4) -0.010(4)
C53' 0.138(19) 0.093(12) 0.066(10) 0.011(9) 0.036(11) -0.043(12)
C54' 0.095(12) 0.113(12) 0.037(6) 0.020(7) 0.011(6) -0.005(9)
C55' 0.064(11) 0.129(15) 0.071(10) 0.015(10) 0.020(8) 0.004(10)
C53B 0.135(19) 0.085(12) 0.084(12) 0.028(10) 0.040(12) 0.020(12)
C54B 0.122(16) 0.096(12) 0.068(10) 0.010(8) 0.031(10) -0.005(11)
C55B 0.106(15) 0.127(16) 0.106(14) -0.018(12) 0.040(11) -0.034(13)
C56' 0.074(5) 0.069(4) 0.058(4) -0.003(3) 0.005(3) -0.022(3)
C57' 0.074(5) 0.079(4) 0.068(4) 0.008(3) -0.007(3) -0.030(4)
C58' 0.085(6) 0.121(7) 0.079(5) 0.004(4) 0.009(4) -0.043(5)
C59' 0.102(9) 0.138(10) 0.104(7) 0.030(8) 0.016(7) -0.042(9)
C60' 0.103(9) 0.139(9) 0.107(8) 0.033(7) 0.020(7) -0.049(8)
C61' 0.109(9) 0.144(10) 0.105(7) 0.039(8) 0.024(6) -0.041(8)
C59B 0.106(9) 0.143(10) 0.105(7) 0.029(8) 0.016(7) -0.045(9)
C60B 0.110(9) 0.149(10) 0.113(7) 0.028(8) 0.029(7) -0.037(9)
C61B 0.105(9) 0.142(10) 0.104(8) 0.034(8) 0.019(7) -0.043(9)
C62' 0.069(5) 0.091(5) 0.093(5) -0.029(4) 0.025(4) -0.016(4)
C63' 0.066(8) 0.077(8) 0.094(9) -0.032(7) 0.038(7) -0.016(6)
C64' 0.088(10) 0.096(9) 0.083(9) -0.020(7) 0.017(7) -0.006(8)
C65' 0.080(11) 0.167(17) 0.096(11) -0.020(11) 0.025(9) -0.015(11)
C66' 0.202(28) 0.228(28) 0.161(21) 0.007(20) 0.037(19) -0.087(25)
C67' 0.158(20) 0.232(26) 0.100(13) -0.014(15) 0.047(13) 0.026(19)
C68' 0.056(7) 0.069(7) 0.105(9) 0.008(6) 0.032(7) -0.017(6)
C69' 0.088(9) 0.126(11) 0.058(6) -0.016(7) 0.015(6) -0.049(8)
C70' 0.077(11) 0.170(20) 0.142(15) 0.039(13) 0.047(10) -0.032(11)
C71' 0.089(14) 0.164(20) 0.215(23) 0.021(18) -0.022(13) -0.069(14)
C72' 0.099(13) 0.124(14) 0.282(26) -0.033(16) -0.045(15) 0.030(11)
C73' 0.075(12) 0.180(20) 0.278(27) -0.008(18) 0.061(15) -0.048(12)
C74' 0.131(9) 0.171(10) 0.087(6) 0.056(6) 0.051(6) 0.031(7)
C80' 0.071(5) 0.099(5) 0.048(3) 0.023(3) -0.016(3) -0.005(4)
C81' 0.075(4) 0.074(4) 0.036(3) 0.007(3) -0.014(3) -0.003(3)
C82' 0.124(7) 0.064(4) 0.054(4) -0.004(3) 0.007(4) -0.007(4)
C83' 0.124(7) 0.058(4) 0.054(4) 0.004(3) 0.005(4) -0.016(4)
N84' 0.156(9) 0.130(7) 0.102(6) -0.018(5) 0.017(6) -0.033(6)
C85' 0.096(6) 0.070(5) 0.096(6) 0.001(4) 0.006(5) -0.017(4)
C86' 0.077(5) 0.075(4) 0.080(5) 0.008(4) -0.017(4) -0.010(4)

loop_
_atom_site_label
_atom_site_type_symbol
_atom_site_fract_x
_atom_site_fract_y
_atom_site_fract_z
_atom_site_U_iso_or_equiv
_atom_site_thermal_displace_type
_atom_site_occupancy
_atom_site_calc_flag
_atom_site_refinement_flags
_atom_site_disorder_group
C1 C 0.0412(4) -0.0363(2) 0.2284(2) 0.0444(12) Uani 1 d . .
C2 C 0.0094(4) -0.0640(2) 0.1846(2) 0.0492(13) Uani 1 d . .
H2A H -0.0552(4) -0.0681(2) 0.1830(2) 0.059 Uiso 1 calc R .
C3 C 0.0679(4) -0.0864(2) 0.1424(2) 0.0470(13) Uani 1 d . .
C4 C 0.1618(4) -0.0789(2) 0.1459(2) 0.0480(13) Uani 1 d . .
H4A H 0.2035(4) -0.0949(2) 0.1187(2) 0.058 Uiso 1 calc R .
C5 C 0.1974(4) -0.0491(2) 0.1876(2) 0.0445(12) Uani 1 d . .
C6 C 0.1371(4) -0.0293(2) 0.2293(2) 0.0453(12) Uani 1 d . .
O6 O 0.1706(3) -0.0021(2) 0.27360(14) 0.0520(9) Uani 1 d . .
C7 C 0.3007(4) -0.0380(2) 0.1861(2) 0.0495(13) Uani 1 d . .
H7A H 0.3169(4) -0.0274(2) 0.2236(2) 0.059 Uiso 1 calc R .
H7B H 0.3367(4) -0.0748(2) 0.1787(2) 0.059 Uiso 1 calc R .
C8 C 0.3294(3) 0.0103(2) 0.1421(2) 0.0435(12) Uani 1 d . .
C9 C 0.3184(4) 0.0058(2) 0.0849(2) 0.0481(13) Uani 1 d . .
H9A H 0.2914(4) -0.0279(2) 0.0739(2) 0.058 Uiso 1 calc R .
C10 C 0.3452(4) 0.0483(2) 0.0432(2) 0.0468(12) Uani 1 d . .
C11 C 0.3847(4) 0.0968(2) 0.0607(2) 0.0484(13) Uani 1 d . .
H11A H 0.4049(4) 0.1261(2) 0.0332(2) 0.058 Uiso 1 calc R .
C12 C 0.3957(4) 0.1041(2) 0.1172(2) 0.0465(12) Uani 1 d . .
C13 C 0.3679(4) 0.0602(2) 0.1571(2) 0.0455(12) Uani 1 d . .
O13 O 0.3777(3) 0.0680(2) 0.21392(14) 0.0516(9) Uani 1 d . .
C14 C 0.4298(4) 0.1610(2) 0.1347(2) 0.0512(13) Uani 1 d . .
H14A H 0.4737(4) 0.1772(2) 0.1054(2) 0.061 Uiso 1 calc R .
H14B H 0.4631(4) 0.1529(2) 0.1701(2) 0.061 Uiso 1 calc R .
C15 C 0.3492(4) 0.2065(2) 0.1432(2) 0.0493(13) Uani 1 d . .
C16 C 0.2881(4) 0.2212(2) 0.1002(2) 0.0508(13) Uani 1 d . .
H16A H 0.2980(4) 0.2032(2) 0.0660(2) 0.061 Uiso 1 calc R .
C17 C 0.2136(4) 0.2610(3) 0.1057(2) 0.0546(14) Uani 1 d . .
C18 C 0.1983(4) 0.2848(3) 0.1570(2) 0.0565(14) Uani 1 d . .
H18A H 0.1460(4) 0.3114(3) 0.1617(2) 0.068 Uiso 1 calc R .
C19 C 0.2563(4) 0.2714(2) 0.2016(2) 0.0534(14) Uani 1 d . .
C20 C 0.3334(4) 0.2331(2) 0.1932(2) 0.0501(14) Uani 1 d . .
O20 O 0.3942(3) 0.2205(2) 0.2368(2) 0.0573(10) Uani 1 d D .
C21 C 0.2348(4) 0.2979(3) 0.2571(3) 0.060(2) Uani 1 d . .
H21A H 0.2706(4) 0.2752(3) 0.2869(3) 0.072 Uiso 1 calc R .
H21B H 0.2546(4) 0.3387(3) 0.2539(3) 0.072 Uiso 1 calc R .
C22 C 0.1327(4) 0.2983(3) 0.2737(2) 0.0570(15) Uani 1 d . .
C23 C 0.0726(5) 0.3470(3) 0.2589(3) 0.060(2) Uani 1 d . .
H23A H 0.0980(5) 0.3813(3) 0.2409(3) 0.072 Uiso 1 calc R .
C24 C -0.0219(4) 0.3477(2) 0.2693(2) 0.0563(15) Uani 1 d . .
C25 C -0.0572(5) 0.2966(3) 0.2958(2) 0.0575(15) Uani 1 d . .
H25A H -0.1220(5) 0.2958(3) 0.3035(2) 0.069 Uiso 1 calc R .
C26 C -0.0006(5) 0.2468(2) 0.3114(2) 0.0530(14) Uani 1 d . .
C27 C 0.0936(5) 0.2485(2) 0.2999(2) 0.0545(15) Uani 1 d . .
O27 O 0.1512(3) 0.1991(2) 0.3134(2) 0.0662(11) Uani 1 d . .
C28 C -0.0427(5) 0.1918(3) 0.3374(2) 0.060(2) Uani 1 d . .
H28A H -0.1010(5) 0.2029(3) 0.3580(2) 0.072 Uiso 1 calc R .
H28B H 0.0001(5) 0.1716(3) 0.3650(2) 0.072 Uiso 1 calc R .
C29 C -0.0629(4) 0.1494(2) 0.2945(2) 0.0490(13) Uani 1 d . .
C30 C -0.1071(4) 0.1688(2) 0.2453(2) 0.0506(13) Uani 1 d . .
H30A H -0.1230(4) 0.2096(2) 0.2382(2) 0.061 Uiso 1 calc R .
C31 C -0.1292(4) 0.1314(2) 0.2060(2) 0.0498(13) Uani 1 d . .
C32 C -0.0989(4) 0.0728(3) 0.2159(2) 0.0503(13) Uani 1 d . .
H32A H -0.1090(4) 0.0466(3) 0.1884(2) 0.060 Uiso 1 calc R .
C33 C -0.0546(4) 0.0512(2) 0.2642(2) 0.0444(12) Uani 1 d . .
C34 C -0.0390(4) 0.0900(2) 0.3037(2) 0.0436(12) Uani 1 d . .
O34 O -0.0012(2) 0.0680(2) 0.35507(13) 0.0485(9) Uani 1 d . .
C35 C -0.0249(4) -0.0138(2) 0.2736(2) 0.0505(13) Uani 1 d . .
H35A H 0.0049(4) -0.0209(2) 0.3103(2) 0.061 Uiso 1 calc R .
H35B H -0.0808(4) -0.0367(2) 0.2758(2) 0.061 Uiso 1 calc R .
C36 C 0.0291(4) -0.1142(3) 0.0935(2) 0.0577(15) Uani 1 d . .
C37 C -0.0132(7) -0.0649(4) 0.0540(3) 0.104(3) Uani 1 d . .
H37A H -0.0611(7) -0.0424(4) 0.0746(3) 0.156 Uiso 1 calc R .
H37B H -0.0408(7) -0.0817(4) 0.0228(3) 0.156 Uiso 1 calc R .
H37C H 0.0350(7) -0.0391(4) 0.0393(3) 0.156 Uiso 1 calc R .
C38 C -0.0443(6) -0.1562(4) 0.1137(3) 0.094(3) Uani 1 d . .
H38A H -0.0931(6) -0.1355(4) 0.1353(3) 0.141 Uiso 1 calc R .
H38B H -0.0163(6) -0.1889(4) 0.1376(3) 0.141 Uiso 1 calc R .
H38C H -0.0710(6) -0.1713(4) 0.0813(3) 0.141 Uiso 1 calc R .
C39 C 0.1027(5) -0.1481(4) 0.0604(3) 0.097(3) Uani 1 d . .
H39A H 0.1514(5) -0.1221(4) 0.0467(3) 0.146 Uiso 1 calc R .
H39B H 0.0749(5) -0.1633(4) 0.0284(3) 0.146 Uiso 1 calc R .
H39C H 0.1295(5) -0.1809(4) 0.0848(3) 0.146 Uiso 1 calc R .
C40 C 0.3274(4) 0.0438(3) -0.0193(2) 0.0524(14) Uani 1 d . .
C41 C 0.2808(6) 0.1009(3) -0.0439(3) 0.091(2) Uani 1 d . .
H41A H 0.3201(6) 0.1333(3) -0.0395(3) 0.136 Uiso 1 calc R .
H41B H 0.2210(6) 0.1079(3) -0.0243(3) 0.136 Uiso 1 calc R .
H41C H 0.2713(6) 0.0983(3) -0.0839(3) 0.136 Uiso 1 calc R .
C42 C 0.2633(7) -0.0042(4) -0.0275(3) 0.103(3) Uani 1 d . .
H42A H 0.2909(7) -0.0421(4) -0.0121(3) 0.154 Uiso 1 calc R .
H42B H 0.2539(7) -0.0056(4) -0.0677(3) 0.154 Uiso 1 calc R .
H42C H 0.2036(7) 0.0040(4) -0.0080(3) 0.154 Uiso 1 calc R .
C43 C 0.4190(5) 0.0316(5) -0.0522(3) 0.113(4) Uani 1 d . .
H43A H 0.4495(5) -0.0053(5) -0.0364(3) 0.170 Uiso 1 calc R .
H43B H 0.4595(5) 0.0638(5) -0.0493(3) 0.170 Uiso 1 calc R .
H43C H 0.4066(5) 0.0284(5) -0.0918(3) 0.170 Uiso 1 calc R .
C44 C 0.1477(5) 0.2806(3) 0.0578(3) 0.068(2) Uani 1 d . .
C45 C 0.0480(5) 0.2730(4) 0.0783(3) 0.087(2) Uani 1 d . .
H45A H 0.0399(5) 0.2316(4) 0.0900(3) 0.130 Uiso 1 calc R .
H45B H 0.0065(5) 0.2861(4) 0.0477(3) 0.130 Uiso 1 calc R .
H45C H 0.0335(5) 0.2965(4) 0.1102(3) 0.130 Uiso 1 calc R .
C46 C 0.1683(6) 0.2439(4) 0.0070(3) 0.091(2) Uani 1 d . .
H46A H 0.2324(6) 0.2483(4) -0.0068(3) 0.136 Uiso 1 calc R .
H46B H 0.1262(6) 0.2577(4) -0.0231(3) 0.136 Uiso 1 calc R .
H46C H 0.1594(6) 0.2025(4) 0.0185(3) 0.136 Uiso 1 calc R .
C47 C 0.1634(6) 0.3448(3) 0.0389(3) 0.092(3) Uani 1 d . .
H47A H 0.2280(6) 0.3484(3) 0.0260(3) 0.138 Uiso 1 calc R .
H47B H 0.1496(6) 0.3688(3) 0.0706(3) 0.138 Uiso 1 calc R .
H47C H 0.1227(6) 0.3584(3) 0.0081(3) 0.138 Uiso 1 calc R .
C48 C -0.0879(5) 0.4003(3) 0.2512(3) 0.071(2) Uani 1 d . .
C49 C -0.1567(7) 0.3819(4) 0.2111(4) 0.110(3) Uani 1 d . .
H49A H -0.1899(7) 0.3490(4) 0.2292(4) 0.165 Uiso 1 calc R .
H49B H -0.1237(7) 0.3699(4) 0.1769(4) 0.165 Uiso 1 calc R .
H49C H -0.2009(7) 0.4150(4) 0.2013(4) 0.165 Uiso 1 calc R .
C50 C -0.0363(7) 0.4512(4) 0.2234(5) 0.131(4) Uani 1 d . .
H50A H 0.0081(7) 0.4630(4) 0.2494(5) 0.196 Uiso 1 calc R .
H50B H -0.0805(7) 0.4844(4) 0.2135(5) 0.196 Uiso 1 calc R .
H50C H -0.0033(7) 0.4393(4) 0.1892(5) 0.196 Uiso 1 calc R .
C51 C -0.1412(7) 0.4217(4) 0.3024(4) 0.115(3) Uani 1 d . .
H51A H -0.0976(7) 0.4338(4) 0.3288(4) 0.173 Uiso 1 calc R .
H51B H -0.1767(7) 0.3899(4) 0.3208(4) 0.173 Uiso 1 calc R .
H51C H -0.1835(7) 0.4552(4) 0.2907(4) 0.173 Uiso 1 calc R .
C52 C -0.1870(4) 0.1523(3) 0.1546(2) 0.061(2) Uani 1 d . .
C53 C -0.1408(6) 0.1310(5) 0.1008(3) 0.102(3) Uani 1 d . .
H53A H -0.1317(6) 0.0882(5) 0.1049(3) 0.153 Uiso 1 calc R .
H53B H -0.0807(6) 0.1482(5) 0.0941(3) 0.153 Uiso 1 calc R .
H53C H -0.1802(6) 0.1431(5) 0.0691(3) 0.153 Uiso 1 calc R .
C54 C -0.1991(8) 0.2184(4) 0.1459(4) 0.119(4) Uani 1 d . .
H54A H -0.1384(8) 0.2347(4) 0.1394(4) 0.179 Uiso 1 calc R .
H54B H -0.2297(8) 0.2336(4) 0.1794(4) 0.179 Uiso 1 calc R .
H54C H -0.2370(8) 0.2296(4) 0.1133(4) 0.179 Uiso 1 calc R .
C55 C -0.2812(6) 0.1278(6) 0.1646(4) 0.132(4) Uani 1 d . .
H55A H -0.2742(6) 0.0849(6) 0.1703(4) 0.199 Uiso 1 calc R .
H55B H -0.3189(6) 0.1392(6) 0.1319(4) 0.199 Uiso 1 calc R .
H55C H -0.3116(6) 0.1433(6) 0.1980(4) 0.199 Uiso 1 calc R .
C56 C 0.1941(5) -0.0429(3) 0.3204(2) 0.060(2) Uani 1 d . .
H56A H 0.2386(5) -0.0740(3) 0.3076(2) 0.072 Uiso 1 calc R .
H56B H 0.1378(5) -0.0617(3) 0.3360(2) 0.072 Uiso 1 calc R .
C57 C 0.2357(6) -0.0124(3) 0.3648(3) 0.080(2) Uani 1 d . .
H57A H 0.1949(6) 0.0223(3) 0.3731(3) 0.097 Uiso 1 calc R .
H57B H 0.2961(6) 0.0017(3) 0.3503(3) 0.097 Uiso 1 calc R .
C58 C 0.2504(7) -0.0513(4) 0.4193(3) 0.098(3) Uani 1 d . .
H58A H 0.2765(7) -0.0276(4) 0.4468(3) 0.118 Uiso 1 calc R .
H58B H 0.1892(7) -0.0630(4) 0.4348(3) 0.118 Uiso 1 calc R .
C59 C 0.3133(8) -0.1065(4) 0.4145(3) 0.097(3) Uani 1 d . .
H59A H 0.2849(8) -0.1313(4) 0.3882(3) 0.116 Uiso 1 calc R .
C60 C 0.3196(9) -0.1416(5) 0.4717(4) 0.133(4) Uani 1 d . .
H60A H 0.2573(9) -0.1498(5) 0.4865(4) 0.199 Uiso 1 calc R .
H60B H 0.3499(9) -0.1189(5) 0.4977(4) 0.199 Uiso 1 calc R .
H60C H 0.3557(9) -0.1787(5) 0.4675(4) 0.199 Uiso 1 calc R .
C61 C 0.4099(9) -0.0937(6) 0.3912(5) 0.135(4) Uani 1 d . .
H61A H 0.4472(9) -0.1307(6) 0.3890(5) 0.203 Uiso 1 calc R .
H61B H 0.4389(9) -0.0690(6) 0.4160(5) 0.203 Uiso 1 calc R .
H61C H 0.4058(9) -0.0732(6) 0.3536(5) 0.203 Uiso 1 calc R .
C62 C 0.4664(4) 0.0457(3) 0.2337(3) 0.063(2) Uani 1 d . .
H62A H 0.5158(4) 0.0581(3) 0.2061(3) 0.075 Uiso 1 calc R .
H62B H 0.4690(4) 0.0022(3) 0.2379(3) 0.075 Uiso 1 calc R .
C63 C 0.4807(5) 0.0688(3) 0.2891(3) 0.072(2) Uani 1 d . .
H63A H 0.4764(5) 0.1123(3) 0.2846(3) 0.086 Uiso 1 calc R .
H63B H 0.4310(5) 0.0561(3) 0.3163(3) 0.086 Uiso 1 calc R .
C64 C 0.5724(5) 0.0480(4) 0.3121(3) 0.090(2) Uani 1 d D .
H64A H 0.6208(5) 0.0586(4) 0.2832(3) 0.108 Uiso 1 calc R .
H64B H 0.5744(5) 0.0046(4) 0.3175(3) 0.108 Uiso 1 calc R .
C65 C 0.5982(6) 0.0705(4) 0.3668(3) 0.095(3) Uani 1 d D .
H65A H 0.5799(6) 0.1134(4) 0.3661(3) 0.114 Uiso 0.70 calc PR 1
H65B H 0.5451(6) 0.0846(4) 0.3881(3) 0.114 Uiso 0.30 d PR 2
C66 C 0.6961(8) 0.0613(9) 0.3781(6) 0.133(6) Uani 0.70 d PD 1
H66A H 0.7078(8) 0.0768(9) 0.4139(6) 0.200 Uiso 0.70 calc PR 1
H66B H 0.7325(8) 0.0816(9) 0.3478(6) 0.200 Uiso 0.70 calc PR 1
H66C H 0.7138(8) 0.0192(9) 0.3804(6) 0.200 Uiso 0.70 calc PR 1
C67 C 0.5413(9) 0.0364(7) 0.4154(4) 0.109(4) Uani 0.70 d PD 1
H67A H 0.4751(9) 0.0422(7) 0.4084(4) 0.164 Uiso 0.70 calc PR 1
H67B H 0.5534(9) 0.0513(7) 0.4514(4) 0.164 Uiso 0.70 calc PR 1
H67C H 0.5599(9) -0.0056(7) 0.4168(4) 0.164 Uiso 0.70 calc PR 1
C66A C 0.6787(19) 0.1136(11) 0.3422(11) 0.099(8) Uiso 0.30 d PD 2
H66D H 0.7035(19) 0.1323(11) 0.3732(11) 0.149 Uiso 0.30 calc PR 2
H66E H 0.6523(19) 0.1439(11) 0.3149(11) 0.149 Uiso 0.30 calc PR 2
H66F H 0.7285(19) 0.0905(11) 0.3238(11) 0.149 Uiso 0.30 calc PR 2
C67A C 0.6547(23) 0.0216(12) 0.4025(11) 0.108(10) Uiso 0.30 d PD 2
H67D H 0.6710(23) 0.0366(12) 0.4377(11) 0.162 Uiso 0.30 calc PR 2
H67E H 0.7113(23) 0.0099(12) 0.3813(11) 0.162 Uiso 0.30 calc PR 2
H67F H 0.6173(23) -0.0124(12) 0.4109(11) 0.162 Uiso 0.30 calc PR 2
C68 C 0.4659(5) 0.2605(3) 0.2344(3) 0.084(2) Uani 1 d D .
H68A H 0.4405(5) 0.3015(3) 0.2269(3) 0.101 Uiso 0.60 calc PR 1
H68B H 0.5130(5) 0.2518(3) 0.2046(3) 0.101 Uiso 0.60 calc PR 1
H68C H 0.4388(5) 0.2993(3) 0.2388(3) 0.101 Uiso 0.40 d PR 2
H68D H 0.4962(5) 0.2610(3) 0.1979(3) 0.101 Uiso 0.40 d PR 2
C69 C 0.5086(11) 0.2510(6) 0.2938(6) 0.086(5) Uani 0.60 d PD 1
H69A H 0.4610(11) 0.2608(6) 0.3230(6) 0.103 Uiso 0.60 calc PR 1
H69B H 0.5302(11) 0.2093(6) 0.3015(6) 0.103 Uiso 0.60 calc PR 1
C70 C 0.5891(10) 0.2897(6) 0.2959(6) 0.103(5) Uani 0.60 d PD 1
H70A H 0.6358(10) 0.2789(6) 0.2665(6) 0.123 Uiso 0.60 calc PR 1
H70B H 0.5665(10) 0.3308(6) 0.2860(6) 0.123 Uiso 0.60 calc PR 1
C71 C 0.6363(13) 0.2872(8) 0.3503(7) 0.139(9) Uani 0.60 d PD 1
H71A H 0.6848(13) 0.3164(8) 0.3443(7) 0.167 Uiso 0.60 calc PR 1
C72 C 0.5760(15) 0.3067(10) 0.3969(8) 0.162(10) Uani 0.60 d PDU 1
H72A H 0.6112(15) 0.3040(10) 0.4312(8) 0.243 Uiso 0.60 calc PR 1
H72B H 0.5235(15) 0.2817(10) 0.4027(8) 0.243 Uiso 0.60 calc PR 1
H72C H 0.5532(15) 0.3475(10) 0.3879(8) 0.243 Uiso 0.60 calc PR 1
C73 C 0.6876(13) 0.2293(8) 0.3635(8) 0.138(7) Uani 0.60 d PD 1
H73A H 0.7262(13) 0.2190(8) 0.3307(8) 0.208 Uiso 0.60 calc PR 1
H73B H 0.6434(13) 0.1990(8) 0.3730(8) 0.208 Uiso 0.60 calc PR 1
H73C H 0.7270(13) 0.2317(8) 0.3954(8) 0.208 Uiso 0.60 calc PR 1
C69A C 0.5376(20) 0.2480(19) 0.2761(12) 0.148(11) Uiso 0.40 d PDU 2
H69C H 0.5422(20) 0.2054(19) 0.2880(12) 0.178 Uiso 0.40 calc PR 2
H69D H 0.5982(20) 0.2590(19) 0.2592(12) 0.178 Uiso 0.40 calc PR 2
C70A C 0.5146(20) 0.2808(14) 0.3245(9) 0.136(8) Uiso 0.40 d PDU 2
H70C H 0.4492(20) 0.2749(14) 0.3360(9) 0.164 Uiso 0.40 calc PR 2
H70D H 0.5192(20) 0.3230(14) 0.3126(9) 0.164 Uiso 0.40 calc PR 2
C71A C 0.5737(19) 0.2655(14) 0.3763(10) 0.137(8) Uiso 0.40 d PDU 2
H71B H 0.5765(19) 0.2221(14) 0.3862(10) 0.164 Uiso 0.40 calc PR 2
C72A C 0.6695(18) 0.2855(18) 0.3656(15) 0.154(8) Uiso 0.40 d PDU 2
H72D H 0.6998(18) 0.2652(18) 0.3347(15) 0.230 Uiso 0.40 calc PR 2
H72E H 0.7050(18) 0.2765(18) 0.3996(15) 0.230 Uiso 0.40 calc PR 2
H72F H 0.6666(18) 0.3279(18) 0.3555(15) 0.230 Uiso 0.40 calc PR 2
C73A C 0.5251(23) 0.2969(16) 0.4245(11) 0.148(8) Uiso 0.40 d PDU 2
H73D H 0.4625(23) 0.2834(16) 0.4311(11) 0.222 Uiso 0.40 calc PR 2
H73E H 0.5218(23) 0.3393(16) 0.4146(11) 0.222 Uiso 0.40 calc PR 2
H73F H 0.5601(23) 0.2879(16) 0.4587(11) 0.222 Uiso 0.40 calc PR 2
C74 C 0.1920(6) 0.1993(4) 0.3676(3) 0.096(3) Uani 1 d D .
H74A H 0.1464(6) 0.1881(4) 0.3980(3) 0.115 Uiso 1 calc R .
H74B H 0.2112(6) 0.2391(4) 0.3729(3) 0.115 Uiso 1 calc R .
C75 C 0.2746(8) 0.1562(5) 0.3696(4) 0.121(4) Uani 1 d D .
H75A H 0.3060(8) 0.1564(5) 0.3320(4) 0.145 Uiso 0.65 calc PR 1
H75B H 0.2543(8) 0.1161(5) 0.3803(4) 0.145 Uiso 0.65 calc PR 1
H75C H 0.3295(8) 0.1768(5) 0.3602(4) 0.145 Uiso 0.35 d PR 2
H75D H 0.2681(8) 0.1295(5) 0.3414(4) 0.145 Uiso 0.35 d PR 2
C76 C 0.3458(10) 0.1737(7) 0.4152(5) 0.110(5) Uani 0.65 d PD 1
H76A H 0.4046(10) 0.1499(7) 0.4108(5) 0.132 Uiso 0.65 calc PR 1
H76B H 0.3592(10) 0.2154(7) 0.4066(5) 0.132 Uiso 0.65 calc PR 1
C77 C 0.3126(14) 0.1655(8) 0.4726(5) 0.101(6) Uani 0.65 d PD 1
H77A H 0.2528(14) 0.1895(8) 0.4759(5) 0.122 Uiso 0.65 calc PR 1
C78 C 0.3791(14) 0.1856(10) 0.5171(7) 0.170(9) Uani 0.65 d PDU 1
H78A H 0.3513(14) 0.1784(10) 0.5550(7) 0.255 Uiso 0.65 calc PR 1
H78B H 0.3884(14) 0.2275(10) 0.5092(7) 0.255 Uiso 0.65 calc PR 1
H78C H 0.4389(14) 0.1632(10) 0.5146(7) 0.255 Uiso 0.65 calc PR 1
C79 C 0.2934(14) 0.1022(7) 0.4922(7) 0.138(7) Uani 0.65 d PD 1
H79A H 0.2711(14) 0.1000(7) 0.5316(7) 0.207 Uiso 0.65 calc PR 1
H79B H 0.3504(14) 0.0773(7) 0.4886(7) 0.207 Uiso 0.65 calc PR 1
H79C H 0.2462(14) 0.0888(7) 0.4689(7) 0.207 Uiso 0.65 calc PR 1
C76A C 0.2877(20) 0.1221(10) 0.4249(9) 0.124(8) Uiso 0.35 d PDU 2
H76C H 0.3372(20) 0.0907(10) 0.4214(9) 0.148 Uiso 0.35 calc PR 2
H76D H 0.2298(20) 0.1038(10) 0.4381(9) 0.148 Uiso 0.35 calc PR 2
C77A C 0.3144(33) 0.1645(19) 0.4664(10) 0.143(12) Uiso 0.35 d PDU 2
H77B H 0.2620(33) 0.1943(19) 0.4715(10) 0.172 Uiso 0.35 calc PR 2
C78A C 0.3995(24) 0.1958(14) 0.4421(14) 0.143(8) Uiso 0.35 d PDU 2
H78D H 0.3853(24) 0.2163(14) 0.4055(14) 0.214 Uiso 0.35 calc PR 2
H78E H 0.4514(24) 0.1668(14) 0.4374(14) 0.214 Uiso 0.35 calc PR 2
H78F H 0.4161(24) 0.2241(14) 0.4677(14) 0.214 Uiso 0.35 calc PR 2
C79A C 0.3363(25) 0.1327(15) 0.5229(10) 0.135(8) Uiso 0.35 d PDU 2
H79D H 0.3531(25) 0.1610(15) 0.5486(10) 0.202 Uiso 0.35 calc PR 2
H79E H 0.3881(25) 0.1037(15) 0.5183(10) 0.202 Uiso 0.35 calc PR 2
H79F H 0.2819(25) 0.1128(15) 0.5385(10) 0.202 Uiso 0.35 calc PR 2
C80 C -0.0732(4) 0.0531(3) 0.3957(2) 0.0543(14) Uani 1 d . .
H80A H -0.1136(4) 0.0257(3) 0.3803(2) 0.065 Uiso 1 calc R .
H80B H -0.1115(4) 0.0890(3) 0.4035(2) 0.065 Uiso 1 calc R .
C81 C -0.0339(4) 0.0254(2) 0.4489(2) 0.0450(12) Uani 1 d . .
C82 C 0.0425(6) 0.0445(4) 0.4709(3) 0.093(3) Uani 1 d . .
H82A H 0.0741(6) 0.0754(4) 0.4510(3) 0.112 Uiso 1 calc R .
C83 C -0.0754(5) -0.0196(3) 0.4779(3) 0.083(2) Uani 1 d . .
H83A H -0.1280(5) -0.0346(3) 0.4632(3) 0.099 Uiso 1 calc R .
N84 N 0.1092(6) 0.0985(4) 0.0919(3) 0.110(2) Uani 1 d . .
C85 C 0.1242(5) 0.1099(3) 0.1359(3) 0.074(2) Uani 1 d . .
C86 C 0.1431(5) 0.1254(3) 0.1911(3) 0.067(2) Uani 1 d . .
H86A H 0.1959(5) 0.1007(3) 0.2057(3) 0.101 Uiso 1 d R .
H86B H 0.0887(5) 0.1193(3) 0.2161(3) 0.101 Uiso 1 d R .
H86C H 0.1576(5) 0.1667(3) 0.1889(3) 0.101 Uiso 1 d R .
C1' C 0.5785(5) -0.2753(3) 0.3198(2) 0.059(2) Uani 1 d . .
C2' C 0.6462(5) -0.2358(3) 0.3049(2) 0.065(2) Uani 1 d . .
H2'A H 0.7088(5) -0.2472(3) 0.3128(2) 0.079 Uiso 1 calc R .
C3' C 0.6253(5) -0.1806(3) 0.2791(3) 0.067(2) Uani 1 d . .
C4' C 0.5339(5) -0.1643(3) 0.2687(2) 0.067(2) Uani 1 d . .
H4'A H 0.5188(5) -0.1266(3) 0.2505(2) 0.080 Uiso 1 calc R .
C5' C 0.4630(5) -0.2019(3) 0.2841(2) 0.0573(15) Uani 1 d . .
C6' C 0.4869(5) -0.2569(3) 0.3097(2) 0.0555(15) Uani 1 d . .
O6' O 0.4189(3) -0.2954(2) 0.3248(2) 0.0593(10) Uani 1 d . .
C7' C 0.3633(5) -0.1834(3) 0.2718(3) 0.070(2) Uani 1 d . .
H7'A H 0.3571(5) -0.1401(3) 0.2645(3) 0.084 Uiso 1 calc R .
H7'B H 0.3238(5) -0.1945(3) 0.3054(3) 0.084 Uiso 1 calc R .
C8' C 0.3294(5) -0.2111(3) 0.2218(2) 0.0593(15) Uani 1 d . .
C9' C 0.3768(4) -0.2051(2) 0.1703(2) 0.0564(14) Uani 1 d . .
H9'A H 0.4307(4) -0.1834(2) 0.1673(2) 0.068 Uiso 1 calc R .
C10' C 0.3498(4) -0.2291(2) 0.1229(2) 0.0545(14) Uani 1 d . .
C11' C 0.2726(4) -0.2629(2) 0.1300(2) 0.0552(14) Uani 1 d . .
H11B H 0.2543(4) -0.2823(2) 0.0991(2) 0.066 Uiso 1 calc R .
C12' C 0.2216(4) -0.2693(3) 0.1804(3) 0.0579(15) Uani 1 d . .
C13' C 0.2489(5) -0.2418(3) 0.2261(2) 0.060(2) Uani 1 d . .
O13' O 0.1971(4) -0.2453(2) 0.2761(2) 0.0768(13) Uani 1 d D .
C14' C 0.1369(5) -0.3061(3) 0.1852(3) 0.072(2) Uani 1 d . .
H14C H 0.1162(5) -0.3117(3) 0.2253(3) 0.086 Uiso 1 calc R .
H14D H 0.0861(5) -0.2843(3) 0.1644(3) 0.086 Uiso 1 calc R .
C15' C 0.1553(5) -0.3656(3) 0.1626(3) 0.067(2) Uani 1 d . .
C16' C 0.1430(4) -0.3717(3) 0.1062(3) 0.068(2) Uani 1 d . .
H16B H 0.1197(4) -0.3386(3) 0.0832(3) 0.081 Uiso 1 calc R .
C17' C 0.1632(5) -0.4241(3) 0.0822(3) 0.069(2) Uani 1 d . .
C18' C 0.1953(4) -0.4720(3) 0.1176(3) 0.067(2) Uani 1 d . .
H18B H 0.2091(4) -0.5086(3) 0.1023(3) 0.081 Uiso 1 calc R .
C19' C 0.2075(4) -0.4682(3) 0.1740(3) 0.064(2) Uani 1 d . .
C20' C 0.1871(4) -0.4147(3) 0.1965(3) 0.065(2) Uani 1 d D .
O20' O 0.1969(4) -0.4082(2) 0.2526(2) 0.0817(14) Uani 1 d D .
C21' C 0.2426(5) -0.5221(3) 0.2102(3) 0.073(2) Uani 1 d . .
H21C H 0.2062(5) -0.5554(3) 0.2024(3) 0.088 Uiso 1 calc R .
H21D H 0.2303(5) -0.5149(3) 0.2501(3) 0.088 Uiso 1 calc R .
C22' C 0.3451(5) -0.5406(3) 0.2022(3) 0.063(2) Uani 1 d . .
C23' C 0.3757(5) -0.5647(3) 0.1536(3) 0.067(2) Uani 1 d . .
H23B H 0.3320(5) -0.5701(3) 0.1263(3) 0.081 Uiso 1 calc R .
C24' C 0.4695(5) -0.5817(3) 0.1425(3) 0.068(2) Uani 1 d D .
C25' C 0.5303(5) -0.5727(3) 0.1841(3) 0.063(2) Uani 1 d . .
H25B H 0.5941(5) -0.5835(3) 0.1781(3) 0.076 Uiso 1 calc R .
C26' C 0.5025(4) -0.5491(3) 0.2331(2) 0.0566(15) Uani 1 d . .
C27' C 0.4081(5) -0.5338(3) 0.2426(2) 0.061(2) Uani 1 d . .
O27' O 0.3789(4) -0.5106(2) 0.2921(2) 0.0781(13) Uani 1 d D .
C28' C 0.5744(5) -0.5372(3) 0.2748(2) 0.063(2) Uani 1 d . .
H28C H 0.5470(5) -0.5429(3) 0.3134(2) 0.076 Uiso 1 calc R .
H28D H 0.6275(5) -0.5663(3) 0.2717(2) 0.076 Uiso 1 calc R .
C29' C 0.6096(4) -0.4757(3) 0.2656(2) 0.059(2) Uani 1 d . .
C30' C 0.6548(4) -0.4573(3) 0.2157(2) 0.060(2) Uani 1 d . .
H30B H 0.6644(4) -0.4839(3) 0.1874(2) 0.072 Uiso 1 calc R .
C31' C 0.6866(4) -0.4016(3) 0.2055(2) 0.063(2) Uani 1 d D .
C32' C 0.6687(4) -0.3630(3) 0.2472(2) 0.060(2) Uani 1 d . .
H32B H 0.6883(4) -0.3242(3) 0.2407(2) 0.073 Uiso 1 calc R .
C33' C 0.6230(4) -0.3795(3) 0.2980(2) 0.0565(14) Uani 1 d . .
C34' C 0.5951(4) -0.4366(3) 0.3064(2) 0.0536(14) Uani 1 d . .
O34' O 0.5491(3) -0.4534(2) 0.35682(15) 0.0618(11) Uani 1 d . .
C35' C 0.6051(5) -0.3372(3) 0.3435(2) 0.064(2) Uani 1 d . .
H35C H 0.5548(5) -0.3513(3) 0.3696(2) 0.077 Uiso 1 calc R .
H35D H 0.6614(5) -0.3368(3) 0.3654(2) 0.077 Uiso 1 calc R .
C36' C 0.7039(6) -0.1385(4) 0.2646(3) 0.084(2) Uani 1 d . .
C37' C 0.7915(8) -0.1712(5) 0.2447(6) 0.162(6) Uani 1 d U .
H37D H 0.8094(8) -0.2028(5) 0.2732(6) 0.243 Uiso 1 calc R .
H37E H 0.8412(8) -0.1440(5) 0.2387(6) 0.243 Uiso 1 calc R .
H37F H 0.7807(8) -0.1879(5) 0.2094(6) 0.243 Uiso 1 calc R .
C38' C 0.7265(8) -0.1117(5) 0.3179(4) 0.131(4) Uani 1 d . .
H38D H 0.7446(8) -0.1429(5) 0.3466(4) 0.196 Uiso 1 calc R .
H38E H 0.6720(8) -0.0889(5) 0.3315(4) 0.196 Uiso 1 calc R .
H38F H 0.7776(8) -0.0858(5) 0.3098(4) 0.196 Uiso 1 calc R .
C39' C 0.6765(9) -0.0901(5) 0.2210(4) 0.145(5) Uani 1 d . .
H39D H 0.6197(9) -0.0690(5) 0.2339(4) 0.217 Uiso 1 calc R .
H39E H 0.6656(9) -0.1068(5) 0.1856(4) 0.217 Uiso 1 calc R .
H39F H 0.7261(9) -0.0629(5) 0.2149(4) 0.217 Uiso 1 calc R .
C40' C 0.4012(5) -0.2180(3) 0.0660(3) 0.061(2) Uani 1 d . .
C41' C 0.5034(5) -0.2378(4) 0.0702(4) 0.090(2) Uani 1 d . .
H41D H 0.5094(5) -0.2799(4) 0.0820(4) 0.135 Uiso 1 calc R .
H41E H 0.5315(5) -0.2160(4) 0.0979(4) 0.135 Uiso 1 calc R .
H41F H 0.5351(5) -0.2303(4) 0.0335(4) 0.135 Uiso 1 calc R .
C42' C 0.3615(7) -0.2500(4) 0.0200(3) 0.098(3) Uani 1 d . .
H42D H 0.3669(7) -0.2924(4) 0.0302(3) 0.147 Uiso 1 calc R .
H42E H 0.3959(7) -0.2410(4) -0.0156(3) 0.147 Uiso 1 calc R .
H42F H 0.2962(7) -0.2371(4) 0.0158(3) 0.147 Uiso 1 calc R .
C43' C 0.3908(5) -0.1526(3) 0.0477(3) 0.075(2) Uani 1 d . .
H43D H 0.4157(5) -0.1304(3) 0.0763(3) 0.113 Uiso 1 calc R .
H43E H 0.3252(5) -0.1407(3) 0.0432(3) 0.113 Uiso 1 calc R .
H43F H 0.4249(5) -0.1446(3) 0.0118(3) 0.113 Uiso 1 calc R .
C44' C 0.1490(6) -0.4284(3) 0.0204(3) 0.084(2) Uani 1 d . .
C45' C 0.1882(9) -0.4845(4) -0.0012(4) 0.124(4) Uani 1 d . .
H45D H 0.1765(9) -0.4841(4) -0.0413(4) 0.187 Uiso 1 calc R .
H45E H 0.1589(9) -0.5177(4) 0.0194(4) 0.187 Uiso 1 calc R .
H45F H 0.2551(9) -0.4884(4) 0.0041(4) 0.187 Uiso 1 calc R .
C46' C 0.1887(8) -0.3765(4) -0.0153(4) 0.116(3) Uani 1 d . .
H46D H 0.1632(8) -0.3397(4) -0.0013(4) 0.174 Uiso 1 calc R .
H46E H 0.1723(8) -0.3777(4) -0.0545(4) 0.174 Uiso 1 calc R .
H46F H 0.2562(8) -0.3789(4) -0.0130(4) 0.174 Uiso 1 calc R .
C47' C 0.0436(7) -0.4220(6) 0.0111(5) 0.139(4) Uani 1 d . .
H47D H 0.0177(7) -0.3853(6) 0.0252(5) 0.209 Uiso 1 calc R .
H47E H 0.0138(7) -0.4552(6) 0.0314(5) 0.209 Uiso 1 calc R .
H47F H 0.0327(7) -0.4214(6) -0.0291(5) 0.209 Uiso 1 calc R .
C48' C 0.5048(6) -0.6045(4) 0.0877(3) 0.086(2) Uani 1 d D .
C49' C 0.5646(11) -0.5555(6) 0.0556(4) 0.098(4) Uani 0.65 d PD 1
H49D H 0.5257(11) -0.5192(6) 0.0485(4) 0.147 Uiso 0.65 calc PR 1
H49E H 0.5890(11) -0.5689(6) 0.0197(4) 0.147 Uiso 0.65 calc PR 1
H49F H 0.6161(11) -0.5480(6) 0.0787(4) 0.147 Uiso 0.65 calc PR 1
C50' C 0.4291(10) -0.6131(10) 0.0475(6) 0.144(8) Uani 0.65 d PD 1
H50D H 0.3900(10) -0.5767(10) 0.0419(6) 0.217 Uiso 0.65 calc PR 1
H50E H 0.3912(10) -0.6448(10) 0.0635(6) 0.217 Uiso 0.65 calc PR 1
H50F H 0.4572(10) -0.6232(10) 0.0114(6) 0.217 Uiso 0.65 calc PR 1
C51' C 0.5668(13) -0.6592(7) 0.0978(6) 0.112(6) Uani 0.65 d PD 1
H51D H 0.5888(13) -0.6731(7) 0.0617(6) 0.168 Uiso 0.65 calc PR 1
H51E H 0.5323(13) -0.6897(7) 0.1192(6) 0.168 Uiso 0.65 calc PR 1
H51F H 0.6199(13) -0.6506(7) 0.1191(6) 0.168 Uiso 0.65 calc PR 1
C49B C 0.5053(25) -0.5565(12) 0.0423(10) 0.143(14) Uiso 0.35 d PD 2
H49G H 0.4441(25) -0.5357(12) 0.0410(10) 0.214 Uiso 0.35 calc PR 2
H49H H 0.5204(25) -0.5728(12) 0.0063(10) 0.214 Uiso 0.35 calc PR 2
H49I H 0.5517(25) -0.5291(12) 0.0496(10) 0.214 Uiso 0.35 calc PR 2
C50B C 0.4352(21) -0.6510(12) 0.0726(13) 0.128(13) Uiso 0.35 d PD 2
H50G H 0.4341(21) -0.6832(12) 0.1024(13) 0.192 Uiso 0.35 calc PR 2
H50H H 0.4555(21) -0.6666(12) 0.0369(13) 0.192 Uiso 0.35 calc PR 2
H50I H 0.3730(21) -0.6320(12) 0.0691(13) 0.192 Uiso 0.35 calc PR 2
C51B C 0.5962(17) -0.6392(14) 0.0931(15) 0.128(17) Uiso 0.35 d PD 2
H51G H 0.5913(17) -0.6702(14) 0.1238(15) 0.192 Uiso 0.35 calc PR 2
H51H H 0.6440(17) -0.6131(14) 0.1012(15) 0.192 Uiso 0.35 calc PR 2
H51I H 0.6128(17) -0.6568(14) 0.0579(15) 0.192 Uiso 0.35 calc PR 2
C52' C 0.7390(5) -0.3823(3) 0.1504(3) 0.076(2) Uani 1 d D .
C53' C 0.7521(15) -0.3161(6) 0.1428(7) 0.099(7) Uani 0.50 d PD 1
H53D H 0.6923(15) -0.2945(6) 0.1484(7) 0.149 Uiso 0.50 calc PR 1
H53E H 0.7771(15) -0.3056(6) 0.1048(7) 0.149 Uiso 0.50 calc PR 1
H53F H 0.7952(15) -0.3059(6) 0.1704(7) 0.149 Uiso 0.50 calc PR 1
C54' C 0.6736(10) -0.3922(7) 0.0993(4) 0.084(5) Uani 0.50 d PD 1
H54D H 0.6151(10) -0.3689(7) 0.1032(4) 0.125 Uiso 0.50 calc PR 1
H54E H 0.6613(10) -0.4339(7) 0.1003(4) 0.125 Uiso 0.50 calc PR 1
H54F H 0.7049(10) -0.3800(7) 0.0634(4) 0.125 Uiso 0.50 calc PR 1
C55' C 0.8244(10) -0.4177(8) 0.1428(6) 0.091(5) Uani 0.50 d PD 1
H55D H 0.8118(10) -0.4593(8) 0.1482(6) 0.136 Uiso 0.50 calc PR 1
H55E H 0.8686(10) -0.4089(8) 0.1704(6) 0.136 Uiso 0.50 calc PR 1
H55F H 0.8505(10) -0.4087(8) 0.1048(6) 0.136 Uiso 0.50 calc PR 1
C53B C 0.6916(14) -0.3318(7) 0.1227(7) 0.106(7) Uani 0.50 d PD 2
H53G H 0.6810(14) -0.3012(7) 0.1489(7) 0.159 Uiso 0.50 calc PR 2
H53H H 0.6321(14) -0.3426(7) 0.1101(7) 0.159 Uiso 0.50 calc PR 2
H53I H 0.7293(14) -0.3169(7) 0.0902(7) 0.159 Uiso 0.50 calc PR 2
C54B C 0.7586(14) -0.4324(6) 0.1128(6) 0.097(5) Uani 0.50 d PD 2
H54G H 0.7910(14) -0.4655(6) 0.1341(6) 0.146 Uiso 0.50 calc PR 2
H54H H 0.7974(14) -0.4191(6) 0.0802(6) 0.146 Uiso 0.50 calc PR 2
H54I H 0.7002(14) -0.4448(6) 0.1001(6) 0.146 Uiso 0.50 calc PR 2
C55B C 0.8395(11) -0.3663(9) 0.1684(7) 0.113(6) Uani 0.50 d PD 2
H55G H 0.8711(11) -0.4012(9) 0.1873(7) 0.169 Uiso 0.50 calc PR 2
H55H H 0.8325(11) -0.3351(9) 0.1940(7) 0.169 Uiso 0.50 calc PR 2
H55I H 0.8760(11) -0.3529(9) 0.1348(7) 0.169 Uiso 0.50 calc PR 2
C56' C 0.3841(5) -0.2909(3) 0.3817(3) 0.067(2) Uani 1 d . .
H56C H 0.3558(5) -0.2509(3) 0.3854(3) 0.080 Uiso 1 calc R .
H56D H 0.4359(5) -0.2976(3) 0.4076(3) 0.080 Uiso 1 calc R .
C57' C 0.3136(5) -0.3351(3) 0.3972(3) 0.074(2) Uani 1 d D .
H57C H 0.3415(5) -0.3749(3) 0.3921(3) 0.088 Uiso 1 calc R .
H57D H 0.2611(5) -0.3275(3) 0.3720(3) 0.088 Uiso 1 calc R .
C58' C 0.2788(6) -0.3324(4) 0.4571(3) 0.094(3) Uani 1 d D .
H58C H 0.2514(6) -0.2924(4) 0.4619(3) 0.113 Uiso 0.50 calc PR 1
H58D H 0.3320(6) -0.3394(4) 0.4820(3) 0.113 Uiso 0.50 calc PR 1
H58E H 0.3270(6) -0.3524(4) 0.4812(3) 0.113 Uiso 0.50 d PR 2
H58F H 0.2750(6) -0.2906(4) 0.4649(3) 0.113 Uiso 0.50 d PR 2
C59' C 0.2068(19) -0.3765(11) 0.4760(10) 0.116(5) Uani 0.50 d PDU 1
H59B H 0.1498(19) -0.3638(11) 0.4551(10) 0.139 Uiso 0.50 calc PR 1
C60' C 0.2329(18) -0.4379(9) 0.4629(10) 0.118(5) Uani 0.50 d PDU 1
H60D H 0.1833(18) -0.4633(9) 0.4763(10) 0.177 Uiso 0.50 calc PR 1
H60E H 0.2901(18) -0.4517(9) 0.4815(10) 0.177 Uiso 0.50 calc PR 1
H60F H 0.2424(18) -0.4391(9) 0.4221(10) 0.177 Uiso 0.50 calc PR 1
C61' C 0.1807(15) -0.3736(9) 0.5389(7) 0.122(5) Uani 0.50 d PDU 1
H61D H 0.1640(15) -0.3329(9) 0.5464(7) 0.183 Uiso 0.50 calc PR 1
H61E H 0.2336(15) -0.3886(9) 0.5614(7) 0.183 Uiso 0.50 calc PR 1
H61F H 0.1281(15) -0.3977(9) 0.5491(7) 0.183 Uiso 0.50 calc PR 1
C59B C 0.1911(18) -0.3604(10) 0.4756(11) 0.119(5) Uani 0.50 d PDU 2
H59C H 0.1455(18) -0.3490(10) 0.4457(11) 0.143 Uiso 0.50 calc PR 2
C60B C 0.1489(15) -0.3382(9) 0.5310(8) 0.126(5) Uani 0.50 d PDU 2
H60G H 0.1408(15) -0.2953(9) 0.5270(8) 0.189 Uiso 0.50 calc PR 2
H60H H 0.1904(15) -0.3505(9) 0.5617(8) 0.189 Uiso 0.50 calc PR 2
H60I H 0.0887(15) -0.3548(9) 0.5395(8) 0.189 Uiso 0.50 calc PR 2
C61B C 0.2046(18) -0.4253(9) 0.4799(10) 0.119(5) Uani 0.50 d PDU 2
H61G H 0.1461(18) -0.4425(9) 0.4921(10) 0.178 Uiso 0.50 calc PR 2
H61H H 0.2516(18) -0.4380(9) 0.5074(10) 0.178 Uiso 0.50 calc PR 2
H61I H 0.2249(18) -0.4383(9) 0.4432(10) 0.178 Uiso 0.50 calc PR 2
C62' C 0.1229(5) -0.2004(4) 0.2774(3) 0.083(2) Uani 1 d D .
H62C H 0.0907(5) -0.1987(4) 0.2416(3) 0.100 Uiso 0.60 calc PR 1
H62D H 0.1505(5) -0.1622(4) 0.2790(3) 0.100 Uiso 0.60 calc PR 1
H62E H 0.0734(5) -0.2076(4) 0.2540(3) 0.100 Uiso 0.40 d PR 2
H62F H 0.1435(5) -0.1617(4) 0.2681(3) 0.100 Uiso 0.40 d PR 2
C63' C 0.0533(9) -0.2069(6) 0.3236(5) 0.078(4) Uani 0.60 d PD 1
H63C H 0.0029(9) -0.1762(6) 0.3167(5) 0.094 Uiso 0.60 calc PR 1
H63D H 0.0265(9) -0.2454(6) 0.3226(5) 0.094 Uiso 0.60 calc PR 1
C64' C 0.0855(10) -0.2030(7) 0.3803(5) 0.089(4) Uani 0.60 d PD 1
H64C H 0.1072(10) -0.1632(7) 0.3819(5) 0.107 Uiso 0.60 calc PR 1
H64D H 0.1400(10) -0.2310(7) 0.3854(5) 0.107 Uiso 0.60 calc PR 1
C65' C 0.0191(11) -0.2147(10) 0.4299(6) 0.114(6) Uani 0.60 d PD 1
H65C H 0.0080(11) -0.2573(10) 0.4298(6) 0.137 Uiso 0.60 calc PR 1
C66' C -0.0755(14) -0.1847(13) 0.4263(10) 0.196(13) Uani 0.60 d PDU 1
H66G H -0.1001(14) -0.1890(13) 0.3894(10) 0.295 Uiso 0.60 calc PR 1
H66H H -0.0721(14) -0.1429(13) 0.4313(10) 0.295 Uiso 0.60 calc PR 1
H66I H -0.1165(14) -0.2025(13) 0.4558(10) 0.295 Uiso 0.60 calc PR 1
C67' C 0.0612(14) -0.2103(12) 0.4842(6) 0.166(10) Uani 0.60 d PD 1
H67G H 0.1227(14) -0.2306(12) 0.4842(6) 0.250 Uiso 0.60 calc PR 1
H67H H 0.0222(14) -0.2284(12) 0.5145(6) 0.250 Uiso 0.60 calc PR 1
H67I H 0.0667(14) -0.1689(12) 0.4900(6) 0.250 Uiso 0.60 calc PR 1
C63B C 0.1033(19) -0.2136(13) 0.3459(9) 0.117(8) Uiso 0.40 d PDU 2
H63E H 0.0960(19) -0.2559(13) 0.3565(9) 0.140 Uiso 0.40 calc PR 2
H63F H 0.1536(19) -0.2002(13) 0.3675(9) 0.140 Uiso 0.40 calc PR 2
C64B C 0.0151(16) -0.1782(12) 0.3549(8) 0.122(7) Uiso 0.40 d PDU 2
H64E H -0.0336(16) -0.1944(12) 0.3342(8) 0.146 Uiso 0.40 calc PR 2
H64F H 0.0230(16) -0.1376(12) 0.3383(8) 0.146 Uiso 0.40 calc PR 2
C65B C -0.0177(22) -0.1758(14) 0.4154(11) 0.156(9) Uiso 0.40 d PDU 2
H65D H -0.0638(22) -0.1415(14) 0.4158(11) 0.187 Uiso 0.40 calc PR 2
C66B C 0.0533(22) -0.1648(14) 0.4556(12) 0.145(7) Uiso 0.40 d PDU 2
H66J H 0.0848(22) -0.1295(14) 0.4418(12) 0.218 Uiso 0.40 calc PR 2
H66K H 0.0985(22) -0.1984(14) 0.4590(12) 0.218 Uiso 0.40 calc PR 2
H66L H 0.0235(22) -0.1592(14) 0.4924(12) 0.218 Uiso 0.40 calc PR 2
C67B C -0.0715(23) -0.2284(14) 0.4308(13) 0.151(7) Uiso 0.40 d PDU 2
H67J H -0.1163(23) -0.2319(14) 0.4018(13) 0.227 Uiso 0.40 calc PR 2
H67K H -0.1045(23) -0.2244(14) 0.4670(13) 0.227 Uiso 0.40 calc PR 2
H67L H -0.0293(23) -0.2636(14) 0.4336(13) 0.227 Uiso 0.40 calc PR 2
C68' C 0.1072(9) -0.4242(5) 0.2820(5) 0.078(3) Uani 0.65 d PD 1
H68E H 0.0552(9) -0.4130(5) 0.2569(5) 0.093 Uiso 0.65 calc PR 1
H68F H 0.1082(9) -0.4670(5) 0.2919(5) 0.093 Uiso 0.65 calc PR 1
C69' C 0.0954(9) -0.3928(6) 0.3330(5) 0.089(4) Uani 0.65 d PD 1
H69E H 0.0789(9) -0.3507(6) 0.3230(5) 0.106 Uiso 0.65 calc PR 1
H69F H 0.1537(9) -0.3961(6) 0.3535(5) 0.106 Uiso 0.65 calc PR 1
C70' C 0.0170(10) -0.4206(11) 0.3706(8) 0.133(9) Uani 0.65 d PD 1
H70E H 0.0281(10) -0.4638(11) 0.3726(8) 0.159 Uiso 0.65 calc PR 1
H70F H 0.0216(10) -0.4085(11) 0.4091(8) 0.159 Uiso 0.65 calc PR 1
C71' C -0.0747(10) -0.4062(9) 0.3531(10) 0.155(9) Uani 0.65 d PDU 1
H71C H -0.0786(10) -0.4273(9) 0.3185(10) 0.186 Uiso 0.65 calc PR 1
C72' C -0.1061(12) -0.3452(7) 0.3353(10) 0.168(9) Uani 0.65 d PDU 1
H72G H -0.1709(12) -0.3439(7) 0.3248(10) 0.252 Uiso 0.65 calc PR 1
H72H H -0.0679(12) -0.3307(7) 0.3028(10) 0.252 Uiso 0.65 calc PR 1
H72I H -0.1004(12) -0.3205(7) 0.3662(10) 0.252 Uiso 0.65 calc PR 1
C73' C -0.1466(11) -0.4348(9) 0.3947(11) 0.179(10) Uani 0.65 d PDU 1
H73G H -0.2090(11) -0.4241(9) 0.3815(11) 0.268 Uiso 0.65 calc PR 1
H73H H -0.1408(11) -0.4210(9) 0.4320(11) 0.268 Uiso 0.65 calc PR 1
H73I H -0.1355(11) -0.4776(9) 0.3970(11) 0.268 Uiso 0.65 calc PR 1
C68B C 0.1483(19) -0.4321(13) 0.2996(10) 0.100(8) Uiso 0.35 d PDU 2
H68G H 0.1874(19) -0.4348(13) 0.3328(10) 0.120 Uiso 0.35 calc PR 2
H68H H 0.1312(19) -0.4721(13) 0.2934(10) 0.120 Uiso 0.35 calc PR 2
C69B C 0.0628(18) -0.3935(15) 0.3097(13) 0.120(8) Uiso 0.35 d PDU 2
H69G H 0.0174(18) -0.3983(15) 0.2809(13) 0.144 Uiso 0.35 calc PR 2
H69H H 0.0785(18) -0.3519(15) 0.3065(13) 0.144 Uiso 0.35 calc PR 2
C70B C 0.0204(18) -0.4099(21) 0.3686(13) 0.122(10) Uiso 0.35 d PDU 2
H70G H 0.0634(18) -0.4376(21) 0.3903(13) 0.147 Uiso 0.35 calc PR 2
H70H H 0.0088(18) -0.3743(21) 0.3892(13) 0.147 Uiso 0.35 calc PR 2
C71B C -0.0670(18) -0.4372(14) 0.3621(12) 0.111(8) Uiso 0.35 d PDU 2
H71D H -0.0489(18) -0.4722(14) 0.3410(12) 0.134 Uiso 0.35 calc PR 2
C72B C -0.1330(21) -0.4009(14) 0.3254(12) 0.126(7) Uiso 0.35 d PDU 2
H72J H -0.1894(21) -0.4218(14) 0.3230(12) 0.189 Uiso 0.35 calc PR 2
H72K H -0.1044(21) -0.3937(14) 0.2878(12) 0.189 Uiso 0.35 calc PR 2
H72L H -0.1486(21) -0.3634(14) 0.3414(12) 0.189 Uiso 0.35 calc PR 2
C73B C -0.1119(22) -0.4619(14) 0.4152(12) 0.117(7) Uiso 0.35 d PDU 2
H73J H -0.1693(22) -0.4791(14) 0.4069(12) 0.175 Uiso 0.35 calc PR 2
H73K H -0.1259(22) -0.4306(14) 0.4402(12) 0.175 Uiso 0.35 calc PR 2
H73L H -0.0700(22) -0.4922(14) 0.4336(12) 0.175 Uiso 0.35 calc PR 2
C74' C 0.3630(8) -0.5546(5) 0.3364(4) 0.137(5) Uani 1 d D .
H74C H 0.4235(8) -0.5706(5) 0.3505(4) 0.164 Uiso 0.55 calc PR 1
H74D H 0.3330(8) -0.5870(5) 0.3210(4) 0.164 Uiso 0.55 calc PR 1
H74E H 0.3951(8) -0.5440(5) 0.3680(4) 0.164 Uiso 0.45 d PR 2
H74F H 0.3931(8) -0.5904(5) 0.3251(4) 0.164 Uiso 0.45 d PR 2
C75' C 0.3068(10) -0.5354(6) 0.3829(5) 0.086(4) Uiso 0.55 d PD 1
H75E H 0.2503(10) -0.5147(6) 0.3674(5) 0.103 Uiso 0.55 calc PR 1
H75H H 0.3409(10) -0.5059(6) 0.4002(5) 0.103 Uiso 0.55 calc PR 1
C76' C 0.2773(11) -0.5784(7) 0.4283(6) 0.092(4) Uiso 0.55 d PD 1
H76E H 0.2490(11) -0.5557(7) 0.4587(6) 0.110 Uiso 0.55 calc PR 1
H76F H 0.3344(11) -0.5990(7) 0.4433(6) 0.110 Uiso 0.55 calc PR 1
C77' C 0.2128(16) -0.6245(9) 0.4197(10) 0.126(8) Uiso 0.55 d PD 1
H77C H 0.2337(16) -0.6461(9) 0.3863(10) 0.151 Uiso 0.55 calc PR 1
C78' C 0.1134(18) -0.6007(18) 0.4144(18) 0.244(23) Uiso 0.55 d PD 1
H78G H 0.0743(18) -0.6329(18) 0.4088(18) 0.366 Uiso 0.55 calc PR 1
H78H H 0.1091(18) -0.5713(18) 0.3822(18) 0.366 Uiso 0.55 calc PR 1
H78I H 0.0925(18) -0.5827(18) 0.4487(18) 0.366 Uiso 0.55 calc PR 1
C79' C 0.2143(18) -0.6679(10) 0.4758(10) 0.156(10) Uiso 0.55 d PD 1
H79G H 0.1728(18) -0.6994(10) 0.4724(10) 0.234 Uiso 0.55 calc PR 1
H79H H 0.1938(18) -0.6460(10) 0.5079(10) 0.234 Uiso 0.55 calc PR 1
H79I H 0.2774(18) -0.6849(10) 0.4813(10) 0.234 Uiso 0.55 calc PR 1
C75B C 0.2806(10) -0.5670(7) 0.3560(6) 0.076(4) Uiso 0.45 d PD 2
H75F H 0.2500(10) -0.5868(7) 0.3272(6) 0.091 Uiso 0.45 calc PR 2
H75G H 0.2442(10) -0.5297(7) 0.3613(6) 0.091 Uiso 0.45 calc PR 2
C76B C 0.2769(12) -0.6064(9) 0.4121(7) 0.090(5) Uiso 0.45 d PD 2
H76G H 0.3275(12) -0.6376(9) 0.4129(7) 0.108 Uiso 0.45 calc PR 2
H76H H 0.2820(12) -0.5829(9) 0.4446(7) 0.108 Uiso 0.45 calc PR 2
C77B C 0.1837(15) -0.6323(10) 0.4132(11) 0.109(8) Uiso 0.45 d PD 2
H77D H 0.1898(15) -0.6591(10) 0.3822(11) 0.130 Uiso 0.45 calc PR 2
C78B C 0.1690(16) -0.6717(9) 0.4630(9) 0.102(6) Uiso 0.45 d PD 2
H78J H 0.2250(16) -0.6971(9) 0.4698(9) 0.153 Uiso 0.45 calc PR 2
H78K H 0.1172(16) -0.6958(9) 0.4576(9) 0.153 Uiso 0.45 calc PR 2
H78L H 0.1547(16) -0.6488(9) 0.4954(9) 0.153 Uiso 0.45 calc PR 2
C79B C 0.1062(15) -0.5908(12) 0.3967(14) 0.125(9) Uiso 0.45 d PD 2
H79J H 0.1242(15) -0.5667(12) 0.3626(14) 0.187 Uiso 0.45 calc PR 2
H79K H 0.0901(15) -0.5655(12) 0.4271(14) 0.187 Uiso 0.45 calc PR 2
H79L H 0.0526(15) -0.6126(12) 0.3893(14) 0.187 Uiso 0.45 calc PR 2
C80' C 0.6126(5) -0.4750(3) 0.4001(2) 0.074(2) Uani 1 d . .
H80C H 0.6568(5) -0.4450(3) 0.4056(2) 0.089 Uiso 1 calc R .
H80D H 0.6481(5) -0.5109(3) 0.3892(2) 0.089 Uiso 1 calc R .
C81' C 0.5568(5) -0.4881(3) 0.4520(2) 0.062(2) Uani 1 d . .
C82' C 0.5315(6) -0.5442(3) 0.4676(3) 0.081(2) Uani 1 d . .
H82B H 0.5524(6) -0.5753(3) 0.4456(3) 0.097 Uiso 1 calc R .
C83' C 0.5243(6) -0.4444(3) 0.4846(3) 0.079(2) Uani 1 d . .
H83B H 0.5404(6) -0.4053(3) 0.4742(3) 0.095 Uiso 1 calc R .
N84' N 0.4217(7) -0.4008(4) 0.1014(4) 0.129(3) Uani 1 d . .
C85' C 0.4215(6) -0.3910(3) 0.1476(4) 0.087(2) Uani 1 d . .
C86' C 0.4184(5) -0.3760(3) 0.2044(3) 0.078(2) Uani 1 d . .
H86D H 0.4813(5) -0.3779(3) 0.2182(3) 0.117 Uiso 1 d R .
H86E H 0.3814(5) -0.4037(3) 0.2278(3) 0.117 Uiso 1 d R .
H86F H 0.3904(5) -0.3361(3) 0.2063(3) 0.117 Uiso 1 d R .

loop_
_atom_type_symbol
_atom_type_description
_atom_type_scat_dispersion_real
_atom_type_scat_dispersion_imag
_atom_type_scat_source
C C 0.0181 0.0091 'International Tables Vol C Tables 4.2.6.8 and 6.1.1.4'
H H 0.0000 0.0000 'International Tables Vol C Tables 4.2.6.8 and 6.1.1.4'
O O 0.0492 0.0322 'International Tables Vol C Tables 4.2.6.8 and 6.1.1.4'
N N 0.0311 0.0180 'International Tables Vol C Tables 4.2.6.8 and 6.1.1.4'

loop_
_geom_angle_atom_site_label_1
_geom_angle_atom_site_label_2
_geom_angle_atom_site_label_3
_geom_angle
_geom_angle_site_symmetry_3
C2 C1 C6 117.7(5) .
C2 C1 C35 121.0(5) .
C6 C1 C35 121.3(5) .
C1 C2 C3 123.0(5) .
C4 C3 C2 116.7(5) .
C4 C3 C36 122.1(5) .
C2 C3 C36 121.1(5) .
C3 C4 C5 122.9(5) .
C6 C5 C4 118.3(5) .
C6 C5 C7 121.6(5) .
C4 C5 C7 120.1(5) .
C5 C6 O6 120.2(5) .
C5 C6 C1 121.4(5) .
O6 C6 C1 118.4(5) .
C6 O6 C56 112.5(4) .
C8 C7 C5 114.3(4) .
C13 C8 C9 117.4(5) .
C13 C8 C7 121.5(5) .
C9 C8 C7 121.1(5) .
C10 C9 C8 123.1(5) .
C11 C10 C9 116.8(5) .
C11 C10 C40 121.1(5) .
C9 C10 C40 122.0(5) .
C10 C11 C12 122.5(5) .
C11 C12 C13 118.2(5) .
C11 C12 C14 120.5(5) .
C13 C12 C14 121.1(5) .
C8 C13 C12 121.9(5) .
C8 C13 O13 119.8(4) .
C12 C13 O13 118.3(5) .
C13 O13 C62 112.5(4) .
C12 C14 C15 111.3(4) .
C16 C15 C20 118.2(5) .
C16 C15 C14 119.4(5) .
C20 C15 C14 122.5(5) .
C17 C16 C15 122.1(6) .
C16 C17 C18 117.8(5) .
C16 C17 C44 123.3(6) .
C18 C17 C44 118.8(6) .
C19 C18 C17 122.6(6) .
C18 C19 C20 117.6(6) .
C18 C19 C21 120.1(6) .
C20 C19 C21 122.3(5) .
C15 C20 O20 119.8(5) .
C15 C20 C19 121.6(5) .
O20 C20 C19 118.6(5) .
C20 O20 C68 112.3(4) .
C22 C21 C19 112.2(5) .
C27 C22 C23 117.3(6) .
C27 C22 C21 121.3(5) .
C23 C22 C21 121.2(5) .
C24 C23 C22 123.2(6) .
C23 C24 C25 117.0(6) .
C23 C24 C48 123.0(5) .
C25 C24 C48 119.9(6) .
C26 C25 C24 122.2(6) .
C27 C26 C25 118.4(5) .
C27 C26 C28 121.5(5) .
C25 C26 C28 120.1(6) .
C26 C27 O27 119.6(5) .
C26 C27 C22 121.9(5) .
O27 C27 C22 118.5(6) .
C27 O27 C74 113.2(5) .
C26 C28 C29 113.3(4) .
C34 C29 C30 117.8(5) .
C34 C29 C28 121.0(5) .
C30 C29 C28 121.2(5) .
C31 C30 C29 122.9(5) .
C30 C31 C32 116.7(5) .
C30 C31 C52 122.5(5) .
C32 C31 C52 120.8(5) .
C33 C32 C31 122.6(5) .
C32 C33 C34 118.3(5) .
C32 C33 C35 120.4(5) .
C34 C33 C35 121.3(4) .
C29 C34 C33 121.6(4) .
C29 C34 O34 119.5(5) .
C33 C34 O34 118.9(4) .
C34 O34 C80 110.4(4) .
C1 C35 C33 114.3(4) .
C39 C36 C38 107.4(7) .
C39 C36 C37 108.1(6) .
C38 C36 C37 109.5(6) .
C39 C36 C3 112.8(5) .
C38 C36 C3 111.2(5) .
C37 C36 C3 107.7(6) .
C41 C40 C42 106.7(6) .
C41 C40 C43 109.1(6) .
C42 C40 C43 108.7(7) .
C41 C40 C10 109.7(5) .
C42 C40 C10 112.1(5) .
C43 C40 C10 110.3(5) .
C45 C44 C47 111.2(6) .
C45 C44 C17 110.0(5) .
C47 C44 C17 107.7(5) .
C45 C44 C46 108.4(6) .
C47 C44 C46 108.4(6) .
C17 C44 C46 111.1(6) .
C49 C48 C50 109.6(7) .
C49 C48 C51 108.4(8) .
C50 C48 C51 107.5(8) .
C49 C48 C24 109.7(6) .
C50 C48 C24 111.9(6) .
C51 C48 C24 109.6(6) .
C54 C52 C55 108.8(8) .
C54 C52 C53 107.1(7) .
C55 C52 C53 110.1(7) .
C54 C52 C31 112.4(6) .
C55 C52 C31 107.5(5) .
C53 C52 C31 110.9(5) .
O6 C56 C57 110.4(5) .
C56 C57 C58 113.5(6) .
C59 C58 C57 116.0(7) .
C61 C59 C58 113.0(9) .
C61 C59 C60 109.7(9) .
C58 C59 C60 110.1(8) .
O13 C62 C63 108.9(5) .
C64 C63 C62 112.0(6) .
C63 C64 C65 117.7(7) .
C66 C65 C64 113.8(9) .
C64 C65 C67A 110.1(13) .
C66 C65 C67 108.5(10) .
C64 C65 C67 106.9(7) .
C64 C65 C66A 99.0(11) .
C67A C65 C66A 102.0(14) .
O20 C68 C69A 116.1(18) .
O20 C68 C69 104.5(7) .
C70 C69 C68 109.7(11) .
C71 C70 C69 116.7(12) .
C72 C71 C70 113.7(15) .
C72 C71 C73 113.9(16) .
C70 C71 C73 111.9(14) .
C70A C69A C68 109.7(22) .
C69A C70A C71A 116.7(21) .
C72A C71A C73A 110.3(21) .
C72A C71A C70A 111.2(21) .
C73A C71A C70A 106.6(20) .
O27 C74 C75 108.3(7) .
C76A C75 C74 114.9(14) .
C74 C75 C76 109.6(9) .
C77 C76 C75 114.5(12) .
C76 C77 C79 114.0(16) .
C76 C77 C78 114.9(14) .
C79 C77 C78 105.6(12) .
C75 C76A C77A 107.9(18) .
C79A C77A C76A 111.5(27) .
C79A C77A C78A 109.5(26) .
C76A C77A C78A 108.5(24) .
O34 C80 C81 110.9(4) .
C83 C81 C82 117.3(5) .
C83 C81 C80 120.2(5) .
C82 C81 C80 122.5(5) .
C81 C82 C83 121.4(6) 2_556
C81 C83 C82 121.3(6) 2_556
N84 C85 C86 178.9(9) .
C2' C1' C6' 118.0(6) .
C2' C1' C35' 120.4(6) .
C6' C1' C35' 121.5(5) .
C3' C2' C1' 122.1(7) .
C2' C3' C4' 118.3(6) .
C2' C3' C36' 119.3(7) .
C4' C3' C36' 122.4(7) .
C3' C4' C5' 121.9(6) .
C6' C5' C4' 118.0(6) .
C6' C5' C7' 120.9(6) .
C4' C5' C7' 121.0(6) .
O6' C6' C5' 119.7(6) .
O6' C6' C1' 118.6(5) .
C5' C6' C1' 121.7(5) .
C6' O6' C56' 112.2(4) .
C5' C7' C8' 112.8(6) .
C9' C8' C13' 118.6(6) .
C9' C8' C7' 120.3(6) .
C13' C8' C7' 121.0(6) .
C8' C9' C10' 123.5(6) .
C9' C10' C11' 116.1(5) .
C9' C10' C40' 121.3(5) .
C11' C10' C40' 122.6(5) .
C12' C11' C10' 122.7(6) .
C11' C12' C13' 118.9(6) .
C11' C12' C14' 120.1(6) .
C13' C12' C14' 120.9(6) .
O13' C13' C12' 120.1(6) .
O13' C13' C8' 119.8(6) .
C12' C13' C8' 120.0(5) .
C13' O13' C62' 112.7(5) .
C15' C14' C12' 113.1(6) .
C16' C15' C20' 118.4(6) .
C16' C15' C14' 119.6(6) .
C20' C15' C14' 121.9(7) .
C17' C16' C15' 122.7(6) .
C16' C17' C18' 117.0(7) .
C16' C17' C44' 120.7(6) .
C18' C17' C44' 122.3(7) .
C19' C18' C17' 122.2(7) .
C18' C19' C20' 119.0(6) .
C18' C19' C21' 119.5(6) .
C20' C19' C21' 121.5(6) .
O20' C20' C19' 121.8(6) .
O20' C20' C15' 117.5(6) .
C19' C20' C15' 120.7(6) .
C20' O20' C68B 130.0(15) .
C20' O20' C68' 106.3(7) .
C19' C21' C22' 116.2(5) .
C23' C22' C27' 119.0(6) .
C23' C22' C21' 119.2(6) .
C27' C22' C21' 121.8(6) .
C22' C23' C24' 122.7(6) .
C25' C24' C23' 116.0(6) .
C25' C24' C48' 120.8(7) .
C23' C24' C48' 123.1(6) .
C26' C25' C24' 123.1(7) .
C25' C26' C27' 118.8(6) .
C25' C26' C28' 119.7(6) .
C27' C26' C28' 121.4(6) .
O27' C27' C22' 120.2(6) .
O27' C27' C26' 119.5(6) .
C22' C27' C26' 120.4(6) .
C27' O27' C74' 112.6(6) .
C29' C28' C26' 113.5(5) .
C34' C29' C30' 118.5(6) .
C34' C29' C28' 120.8(5) .
C30' C29' C28' 120.7(6) .
C29' C30' C31' 122.5(6) .
C30' C31' C32' 117.2(5) .
C30' C31' C52' 121.9(6) .
C32' C31' C52' 120.8(6) .
C33' C32' C31' 122.3(6) .
C34' C33' C32' 117.6(6) .
C34' C33' C35' 120.7(5) .
C32' C33' C35' 121.7(6) .
C29' C34' O34' 120.1(5) .
C29' C34' C33' 121.9(5) .
O34' C34' C33' 118.0(5) .
C34' O34' C80' 112.0(5) .
C1' C35' C33' 112.6(5) .
C39' C36' C37' 109.5(8) .
C39' C36' C38' 108.8(8) .
C37' C36' C38' 106.8(9) .
C39' C36' C3' 111.9(7) .
C37' C36' C3' 111.4(7) .
C38' C36' C3' 108.2(6) .
C43' C40' C42' 106.9(6) .
C43' C40' C41' 110.1(6) .
C42' C40' C41' 108.0(6) .
C43' C40' C10' 108.4(5) .
C42' C40' C10' 112.5(5) .
C41' C40' C10' 110.8(6) .
C45' C44' C17' 114.1(7) .
C45' C44' C46' 109.3(9) .
C17' C44' C46' 111.0(6) .
C45' C44' C47' 109.3(8) .
C17' C44' C47' 107.8(8) .
C46' C44' C47' 105.0(8) .
C49B C48' C51B 113.5(16) .
C49B C48' C24' 110.6(13) .
C51' C48' C24' 111.1(7) .
C51B C48' C24' 112.4(14) .
C51' C48' C50' 111.6(11) .
C24' C48' C50' 114.0(8) .
C51' C48' C49' 107.8(10) .
C24' C48' C49' 107.3(7) .
C50' C48' C49' 104.6(10) .
C49B C48' C50B 108.6(15) .
C51B C48' C50B 104.2(15) .
C24' C48' C50B 107.0(12) .
C53B C52' C54B 113.3(11) .
C55' C52' C53' 113.1(11) .
C53B C52' C31' 110.1(8) .
C55' C52' C31' 111.8(7) .
C54B C52' C31' 112.4(7) .
C53' C52' C31' 113.4(8) .
C53B C52' C55B 110.3(11) .
C54B C52' C55B 104.5(10) .
C31' C52' C55B 105.7(8) .
C55' C52' C54' 107.4(10) .
C53' C52' C54' 103.0(10) .
C31' C52' C54' 107.3(7) .
O6' C56' C57' 110.6(5) .
C56' C57' C58' 111.4(6) .
C59B C58' C57' 118.9(13) .
C57' C58' C59' 114.3(11) .
C60' C59' C58' 114.7(16) .
C60' C59' C61' 111.2(17) .
C58' C59' C61' 110.5(17) .
C61B C59B C58' 111.2(18) .
C61B C59B C60B 111.2(16) .
C58' C59B C60B 112.5(18) .
O13' C62' C63' 116.9(8) .
O13' C62' C63B 92.8(9) .
C64' C63' C62' 116.5(11) .
C63' C64' C65' 118.8(12) .
C67' C65' C66' 113.0(15) .
C67' C65' C64' 112.9(13) .
C66' C65' C64' 116.9(15) .
C64B C63B C62' 101.6(16) .
C63B C64B C65B 115.1(19) .
C66B C65B C67B 115.7(24) .
C66B C65B C64B 116.2(21) .
C67B C65B C64B 107.2(20) .
C69' C68' O20' 108.3(9) .
C68' C69' C70' 108.1(12) .
C71' C70' C69' 116.2(15) .
C70' C71' C72' 121.2(15) .
C70' C71' C73' 111.5(15) .
C72' C71' C73' 110.4(16) .
O20' C68B C69B 108.8(19) .
C68B C69B C70B 109.9(22) .
C71B C70B C69B 108.2(22) .
C70B C71B C73B 115.2(22) .
C70B C71B C72B 114.0(22) .
C73B C71B C72B 112.6(21) .
C75B C74' O27' 123.2(10) .
O27' C74' C75' 115.2(10) .
C74' C75' C76' 119.8(12) .
C75' C76' C77' 122.7(14) .
C76' C77' C78' 113.1(20) .
C76' C77' C79' 105.9(16) .
C78' C77' C79' 105.8(18) .
C74' C75B C76B 115.7(13) .
C77B C76B C75B 104.2(13) .
C78B C77B C79B 116.9(19) .
C78B C77B C76B 111.7(18) .
C79B C77B C76B 115.3(17) .
O34' C80' C81' 107.1(5) .
C83' C81' C82' 118.1(6) .
C83' C81' C80' 121.0(6) .
C82' C81' C80' 120.8(6) .
C81' C82' C83' 120.3(6) 2_646
C81' C83' C82' 121.6(6) 2_646
N84' C85' C86' 177.0(10) .

loop_
_geom_bond_atom_site_label_1
_geom_bond_atom_site_label_2
_geom_bond_distance
_geom_bond_site_symmetry_2
C1 C2 1.381(8) .
C1 C6 1.411(8) .
C1 C35 1.516(7) .
C2 C3 1.400(8) .
C3 C4 1.389(8) .
C3 C36 1.525(8) .
C4 C5 1.390(7) .
C5 C6 1.384(8) .
C5 C7 1.534(8) .
C6 O6 1.395(6) .
O6 C56 1.431(6) .
C7 C8 1.523(7) .
C8 C13 1.386(7) .
C8 C9 1.398(7) .
C9 C10 1.393(7) .
C10 C11 1.386(8) .
C10 C40 1.539(7) .
C11 C12 1.392(7) .
C12 C13 1.392(7) .
C12 C14 1.522(8) .
C13 O13 1.398(6) .
O13 C62 1.435(7) .
C14 C15 1.533(8) .
C15 C16 1.392(7) .
C15 C20 1.393(8) .
C16 C17 1.379(8) .
C17 C18 1.389(9) .
C17 C44 1.540(8) .
C18 C19 1.387(8) .
C19 C20 1.395(8) .
C19 C21 1.519(8) .
C20 O20 1.393(6) .
O20 C68 1.427(8) .
C21 C22 1.516(9) .
C22 C27 1.394(8) .
C22 C23 1.401(8) .
C23 C24 1.381(9) .
C24 C25 1.396(8) .
C24 C48 1.534(9) .
C25 C26 1.396(8) .
C26 C27 1.384(9) .
C26 C28 1.510(8) .
C27 O27 1.387(7) .
O27 C74 1.446(8) .
C28 C29 1.522(8) .
C29 C34 1.384(8) .
C29 C30 1.389(7) .
C30 C31 1.388(8) .
C31 C32 1.388(8) .
C31 C52 1.541(7) .
C32 C33 1.384(7) .
C33 C34 1.389(7) .
C33 C35 1.523(7) .
C34 O34 1.406(6) .
O34 C80 1.432(6) .
C36 C39 1.516(10) .
C36 C38 1.517(9) .
C36 C37 1.520(9) .
C40 C41 1.516(9) .
C40 C42 1.517(9) .
C40 C43 1.538(9) .
C44 C45 1.521(10) .
C44 C47 1.530(9) .
C44 C46 1.545(10) .
C48 C49 1.514(11) .
C48 C50 1.516(11) .
C48 C51 1.522(12) .
C52 C54 1.510(11) .
C52 C55 1.513(11) .
C52 C53 1.526(10) .
C56 C57 1.491(8) .
C57 C58 1.526(10) .
C58 C59 1.522(12) .
C59 C61 1.522(14) .
C59 C60 1.527(11) .
C62 C63 1.499(9) .
C63 C64 1.495(9) .
C64 C65 1.516(10) .
C65 C66 1.455(12) .
C65 C67A 1.56(2) .
C65 C67 1.578(13) .
C65 C66A 1.63(2) .
C68 C69A 1.47(2) .
C68 C69 1.564(12) .
C69 C70 1.51(2) .
C70 C71 1.489(15) .
C71 C72 1.47(2) .
C71 C73 1.50(2) .
C69A C70A 1.45(2) .
C70A C71A 1.54(2) .
C71A C72A 1.50(2) .
C71A C73A 1.53(2) .
C74 C75 1.502(12) .
C75 C76A 1.49(2) .
C75 C76 1.626(14) .
C76 C77 1.44(2) .
C77 C79 1.52(2) .
C77 C78 1.58(2) .
C76A C77A 1.53(3) .
C77A C79A 1.51(3) .
C77A C78A 1.53(3) .
C80 C81 1.490(7) .
C81 C83 1.352(8) .
C81 C82 1.359(9) .
C82 C83 1.392(9) 2_556
C83 C82 1.392(9) 2_556
N84 C85 1.139(10) .
C85 C86 1.436(10) .
C1' C2' 1.392(9) .
C1' C6' 1.393(9) .
C1' C35' 1.512(9) .
C2' C3' 1.380(9) .
C3' C4' 1.381(10) .
C3' C36' 1.548(9) .
C4' C5' 1.400(9) .
C5' C6' 1.384(8) .
C5' C7' 1.512(10) .
C6' O6' 1.381(7) .
O6' C56' 1.438(7) .
C7' C8' 1.517(9) .
C8' C9' 1.384(8) .
C8' C13' 1.396(9) .
C9' C10' 1.384(8) .
C10' C11' 1.398(8) .
C10' C40' 1.531(8) .
C11' C12' 1.388(8) .
C12' C13' 1.392(9) .
C12' C14' 1.528(9) .
C13' O13' 1.384(7) .
O13' C62' 1.442(9) .
C14' C15' 1.516(9) .
C15' C16' 1.387(10) .
C15' C20' 1.392(9) .
C16' C17' 1.386(10) .
C17' C18' 1.396(9) .
C17' C44' 1.512(10) .
C18' C19' 1.379(9) .
C19' C20' 1.390(9) .
C19' C21' 1.519(9) .
C20' O20' 1.377(8) .
O20' C68B 1.39(2) .
O20' C68' 1.501(10) .
C21' C22' 1.527(10) .
C22' C23' 1.374(9) .
C22' C27' 1.383(9) .
C23' C24' 1.411(10) .
C24' C25' 1.393(9) .
C24' C48' 1.509(10) .
C25' C26' 1.369(9) .
C26' C27' 1.405(9) .
C26' C28' 1.526(8) .
C27' O27' 1.376(8) .
O27' C74' 1.418(9) .
C28' C29' 1.525(8) .
C29' C34' 1.381(9) .
C29' C30' 1.381(8) .
C30' C31' 1.382(9) .
C31' C32' 1.396(9) .
C31' C52' 1.536(8) .
C32' C33' 1.393(8) .
C33' C34' 1.390(8) .
C33' C35' 1.523(9) .
C34' O34' 1.389(6) .
O34' C80' 1.448(7) .
C36' C39' 1.501(13) .
C36' C37' 1.512(13) .
C36' C38' 1.520(12) .
C40' C43' 1.525(9) .
C40' C42' 1.526(10) .
C40' C41' 1.527(10) .
C44' C45' 1.497(12) .
C44' C46' 1.530(12) .
C44' C47' 1.549(12) .
C48' C49B 1.48(2) .
C48' C51' 1.505(14) .
C48' C51B 1.51(2) .
C48' C50' 1.522(13) .
C48' C49' 1.588(13) .
C48' C50B 1.59(2) .
C52' C53B 1.434(14) .
C52' C55' 1.449(14) .
C52' C54B 1.524(14) .
C52' C53' 1.535(14) .
C52' C55B 1.61(2) .
C52' C54' 1.620(13) .
C56' C57' 1.497(9) .
C57' C58' 1.502(10) .
C58' C59B 1.49(2) .
C58' C59' 1.53(2) .
C59' C60' 1.49(2) .
C59' C61' 1.54(2) .
C59B C61B 1.48(2) .
C59B C60B 1.55(2) .
C62' C63' 1.468(11) .
C62' C63B 1.65(2) .
C63' C64' 1.46(2) .
C64' C65' 1.51(2) .
C65' C67' 1.47(2) .
C65' C66' 1.50(2) .
C63B C64B 1.49(2) .
C64B C65B 1.51(2) .
C65B C66B 1.49(3) .
C65B C67B 1.49(3) .
C68' C69' 1.469(14) .
C69' C70' 1.552(14) .
C70' C71' 1.42(2) .
C71' C72' 1.47(2) .
C71' C73' 1.55(2) .
C68B C69B 1.50(2) .
C69B C70B 1.54(2) .
C70B C71B 1.47(3) .
C71B C73B 1.48(2) .
C71B C72B 1.49(2) .
C74' C75B 1.303(15) .
C74' C75' 1.432(14) .
C75' C76' 1.47(2) .
C76' C77' 1.49(2) .
C77' C78' 1.51(2) .
C77' C79' 1.60(2) .
C75B C76B 1.55(2) .
C76B C77B 1.51(2) .
C77B C78B 1.44(2) .
C77B C79B 1.47(2) .
C80' C81' 1.472(9) .
C81' C83' 1.370(9) .
C81' C82' 1.375(9) .
C82' C83' 1.387(10) 2_646
C83' C82' 1.387(10) 2_646
N84' C85' 1.145(11) .
C85' C86' 1.428(11) .
